data_7006903
loop_
_publ_author_name
'Argent, Stephen P.'
'Adams, Harry'
'Harding, Lindsay P.'
'Ward, Michael D.'

_publ_section_title
;
 A closed molecular cube and an open book: two different products from
 assembly of the same metal salt and bridging ligand.
;
_journal_issue 4
_journal_name_full 'Dalton transactions (Cambridge, England : 2003)'
_journal_page_first 542
_journal_page_last 544
_journal_paper_doi 10.1039/b515296h
_journal_year 2006
_chemical_formula_moiety '2(C216 H180 Co6 N54), 19(C H3 N O2), 21(Cl O4)'
_chemical_formula_sum 'C451 H417 Cl21 Co12 N127 O122'
_chemical_formula_weight 11019.73
_chemical_name_systematic
;
?
;
_space_group_IT_number 13
_symmetry_cell_setting monoclinic
_symmetry_space_group_name_Hall '-P 2yac'
_symmetry_space_group_name_H-M 'P 1 2/n 1'
_atom_sites_solution_hydrogens geom
_atom_sites_solution_primary direct
_atom_sites_solution_secondary difmap
_audit_creation_method SHELXL-97
_cell_angle_alpha 90.00
_cell_angle_beta 91.369(4)
_cell_angle_gamma 90.00
_cell_formula_units_Z 2
_cell_length_a 29.108(5)
_cell_length_b 26.238(4)
_cell_length_c 37.671(6)
_cell_measurement_reflns_used 6531
_cell_measurement_temperature 100(2)
_cell_measurement_theta_max 50.627
_cell_measurement_theta_min 4.298
_cell_volume 28762(8)
_computing_cell_refinement 'Bruker SMART'
_computing_data_collection 'Bruker SMART'
_computing_data_reduction 'Bruker SAINT'
_computing_molecular_graphics 'Bruker SHELXTL'
_computing_publication_material 'Bruker SHELXTL'
_computing_structure_refinement 'SHELXL-97 (Sheldrick, 1997)'
_computing_structure_solution 'SHELXS-97 (Sheldrick, 1990)'
_diffrn_ambient_temperature 100(2)
_diffrn_detector_area_resol_mean 100
_diffrn_measured_fraction_theta_full 0.976
_diffrn_measured_fraction_theta_max 0.976
_diffrn_measurement_device_type 'Bruker smart 1000'
_diffrn_measurement_method '\w scans'
_diffrn_radiation_monochromator graphite
_diffrn_radiation_source 'fine-focus sealed tube'
_diffrn_radiation_type MoK\a
_diffrn_radiation_wavelength 0.71073
_diffrn_reflns_av_R_equivalents 0.2811
_diffrn_reflns_av_sigmaI/netI 0.7454
_diffrn_reflns_limit_h_max 37
_diffrn_reflns_limit_h_min -37
_diffrn_reflns_limit_k_max 33
_diffrn_reflns_limit_k_min -33
_diffrn_reflns_limit_l_max 47
_diffrn_reflns_limit_l_min -47
_diffrn_reflns_number 246697
_diffrn_reflns_theta_full 27.61
_diffrn_reflns_theta_max 27.61
_diffrn_reflns_theta_min 1.08
_diffrn_standards_decay_% 0
_diffrn_standards_interval_count 0
_diffrn_standards_interval_time 0
_diffrn_standards_number 0
_exptl_absorpt_coefficient_mu 0.516
_exptl_absorpt_correction_T_max 0.9128
_exptl_absorpt_correction_T_min 0.7823
_exptl_absorpt_correction_type multi-scan
_exptl_absorpt_process_details sad-abs
_exptl_crystal_colour SALMON
_exptl_crystal_density_diffrn 1.272
_exptl_crystal_density_method 'not measured'
_exptl_crystal_description BLOCK
_exptl_crystal_F_000 11338
_exptl_crystal_size_max 0.50
_exptl_crystal_size_mid 0.25
_exptl_crystal_size_min 0.18
_refine_diff_density_max 1.868
_refine_diff_density_min -0.868
_refine_diff_density_rms 0.160
_refine_ls_extinction_method none
_refine_ls_goodness_of_fit_ref 1.231
_refine_ls_hydrogen_treatment constr
_refine_ls_matrix_type full
_refine_ls_number_parameters 1052
_refine_ls_number_reflns 65214
_refine_ls_number_restraints 1549
_refine_ls_restrained_S_all 1.274
_refine_ls_R_factor_all 0.3656
_refine_ls_R_factor_gt 0.1519
_refine_ls_shift/su_max 0.000
_refine_ls_shift/su_mean 0.000
_refine_ls_structure_factor_coef Fsqd
_refine_ls_weighting_details 'calc w=1/[\s^2^(Fo^2^)+(0.0161P)^2^+0.0000P] where P=(Fo^2^+2Fc^2^)/3'
_refine_ls_weighting_scheme calc
_refine_ls_wR_factor_gt 0.2516
_refine_ls_wR_factor_ref 0.2682
_reflns_number_gt 9989
_reflns_number_total 65214
_reflns_threshold_expression >2sigma(I)
_cod_data_source_file b515296h.txt
_cod_data_source_block imw249m
_cod_depositor_comments
;
The following automatic conversions were performed:
'_symmetry_cell_setting' value 'Monoclinic' changed to 'monoclinic'
according to '/home/saulius/struct/CIF-dictionaries/cif_core.dic'
dictionary named 'cif_core.dic' version 2.4.1 from
2010-06-29.

'_refine_ls_hydrogen_treatment' value 'CONSTR' changed to
'constr' according to '/home/saulius/struct/CIF-dictionaries/cif_core.dic'
dictionary named 'cif_core.dic' version 2.4.1 from 2010-06-29.

Automatic conversion script
Id: cif_fix_enum 1527 2010-12-29 10:47:43Z saulius 
;
_cod_original_sg_symbol_H-M P2/n
_cod_database_code 7006903

loop_
_symmetry_equiv_pos_as_xyz
'x, y, z'
'-x+1/2, y, -z+1/2'
'-x, -y, -z'
'x-1/2, -y, z-1/2'

loop_
_atom_site_label
_atom_site_type_symbol
_atom_site_fract_x
_atom_site_fract_y
_atom_site_fract_z
_atom_site_U_iso_or_equiv
_atom_site_adp_type
_atom_site_occupancy
_atom_site_symmetry_multiplicity
_atom_site_calc_flag
_atom_site_refinement_flags
_atom_site_disorder_assembly
_atom_site_disorder_group
Co1 Co 0.28531(8) 0.80032(8) 0.99872(6) 0.0357(6) Uani 1 1 d U . .
Co2 Co 0.56281(8) 0.84258(8) 0.86618(6) 0.0459(7) Uani 1 1 d U . .
Co3 Co 0.11595(7) 1.01012(7) 0.82981(5) 0.0274(6) Uani 1 1 d U . .
Co4 Co 0.32765(7) 0.31929(7) 0.49417(6) 0.0337(6) Uani 1 1 d U . .
Co5 Co 0.56296(7) 0.32706(8) 0.68085(6) 0.0375(6) Uani 1 1 d U . .
Co6 Co 0.12269(7) 0.49630(8) 0.64992(6) 0.0367(6) Uani 1 1 d U . .
N11A N 0.3081(3) 0.8478(3) 1.04113(18) 0.025(3) Uiso 1 1 d GU . .
C12A C 0.3515(3) 0.8360(3) 1.0550(3) 0.061(6) Uiso 1 1 d GU . .
C13A C 0.3665(3) 0.8573(4) 1.0870(3) 0.072(6) Uiso 1 1 d GU . .
H13A H 0.3962 0.8493 1.0964 0.086 Uiso 1 1 calc R . .
C14A C 0.3381(4) 0.8904(3) 1.10514(19) 0.040(5) Uiso 1 1 d GU . .
H14A H 0.3484 0.9050 1.1270 0.048 Uiso 1 1 calc R . .
C15A C 0.2947(3) 0.9022(3) 1.0913(2) 0.045(5) Uiso 1 1 d GU . .
H15A H 0.2753 0.9248 1.1037 0.054 Uiso 1 1 calc R . .
C16A C 0.2797(2) 0.8809(3) 1.0593(2) 0.037(5) Uiso 1 1 d GU . .
H16A H 0.2500 0.8889 1.0498 0.045 Uiso 1 1 calc R . .
N21A N 0.3539(2) 0.7765(4) 1.0063(3) 0.032(4) Uiso 1 1 d GU . .
N22A N 0.3853(4) 0.7406(3) 0.9926(2) 0.074(5) Uiso 1 1 d GU . .
C23A C 0.4266(3) 0.7434(4) 1.0133(3) 0.048(5) Uiso 1 1 d GU . .
H23A H 0.4535 0.7236 1.0099 0.058 Uiso 1 1 calc R . .
C24A C 0.4207(3) 0.7811(4) 1.0398(2) 0.047(5) Uiso 1 1 d GU . .
H24A H 0.4430 0.7909 1.0574 0.056 Uiso 1 1 calc R . .
C25A C 0.3758(3) 0.8015(3) 1.0355(2) 0.042(5) Uiso 1 1 d GU . .
C31A C 0.3739(5) 0.7067(6) 0.9661(4) 0.056(5) Uiso 1 1 d U . .
H31A H 0.3420 0.7134 0.9577 0.067 Uiso 1 1 calc R . .
H31B H 0.3750 0.6717 0.9759 0.067 Uiso 1 1 calc R . .
C32A C 0.4063(3) 0.7097(4) 0.9338(2) 0.043(5) Uiso 1 1 d GU . .
C33A C 0.4080(3) 0.7555(3) 0.9154(3) 0.041(5) Uiso 1 1 d GU . .
H33A H 0.3902 0.7837 0.9229 0.049 Uiso 1 1 calc R . .
C34A C 0.4355(3) 0.7601(3) 0.8859(3) 0.039(5) Uiso 1 1 d GU . .
C35A C 0.4615(3) 0.7188(4) 0.8749(2) 0.055(5) Uiso 1 1 d GU . .
H35A H 0.4804 0.7219 0.8548 0.066 Uiso 1 1 calc R . .
C36A C 0.4599(3) 0.6730(3) 0.8934(3) 0.059(5) Uiso 1 1 d GU . .
H36A H 0.4777 0.6447 0.8858 0.071 Uiso 1 1 calc R . .
C37A C 0.4323(4) 0.6684(3) 0.9228(3) 0.055(5) Uiso 1 1 d GU . .
H37A H 0.4312 0.6371 0.9354 0.066 Uiso 1 1 calc R . .
C38A C 0.4367(6) 0.8110(6) 0.8653(4) 0.067(6) Uiso 1 1 d U . .
H38A H 0.4047 0.8220 0.8600 0.080 Uiso 1 1 calc R . .
H38B H 0.4513 0.8373 0.8807 0.080 Uiso 1 1 calc R . .
N41A N 0.5056(3) 0.8249(3) 0.8330(2) 0.029(3) Uiso 1 1 d GU . .
N42A N 0.4591(3) 0.8089(3) 0.83487(19) 0.030(3) Uiso 1 1 d GU . .
C43A C 0.4456(2) 0.7891(3) 0.8011(2) 0.026(4) Uiso 1 1 d GU . .
H43A H 0.4162 0.7757 0.7948 0.032 Uiso 1 1 calc R . .
C44A C 0.4837(3) 0.7929(4) 0.77845(17) 0.036(4) Uiso 1 1 d GU . .
H44A H 0.4843 0.7824 0.7543 0.043 Uiso 1 1 calc R . .
C45A C 0.5208(2) 0.8150(4) 0.7982(2) 0.046(5) Uiso 1 1 d GU . .
N51A N 0.5917(4) 0.8465(3) 0.81755(19) 0.037(4) Uiso 1 1 d GU . .
C52A C 0.5626(3) 0.8307(3) 0.7899(3) 0.040(5) Uiso 1 1 d GU . .
C53A C 0.5776(4) 0.8317(4) 0.7552(2) 0.069(6) Uiso 1 1 d GU . .
H53A H 0.5577 0.8209 0.7363 0.083 Uiso 1 1 calc R . .
C54A C 0.6217(4) 0.8486(4) 0.7480(2) 0.075(6) Uiso 1 1 d GU . .
H54A H 0.6319 0.8492 0.7243 0.090 Uiso 1 1 calc R . .
C55A C 0.6508(3) 0.8644(4) 0.7757(3) 0.083(7) Uiso 1 1 d GU . .
H55A H 0.6809 0.8759 0.7708 0.100 Uiso 1 1 calc R . .
C56A C 0.6358(3) 0.8634(3) 0.8104(3) 0.066(6) Uiso 1 1 d GU . .
H56A H 0.6557 0.8742 0.8293 0.079 Uiso 1 1 calc R . .
N11B N 0.2641(3) 0.7533(4) 0.9562(2) 0.049(4) Uiso 1 1 d GU . .
C12B C 0.2786(3) 0.7719(3) 0.9238(3) 0.044(5) Uiso 1 1 d GU . .
C13B C 0.2698(3) 0.7444(4) 0.8928(2) 0.056(5) Uiso 1 1 d GU . .
H13B H 0.2797 0.7572 0.8707 0.067 Uiso 1 1 calc R . .
C14B C 0.2466(4) 0.6982(4) 0.8943(2) 0.115(8) Uiso 1 1 d GU . .
H14B H 0.2406 0.6794 0.8731 0.139 Uiso 1 1 calc R . .
C15B C 0.2321(3) 0.6796(3) 0.9267(3) 0.062(6) Uiso 1 1 d GU . .
H15B H 0.2162 0.6480 0.9277 0.075 Uiso 1 1 calc R . .
C16B C 0.2409(3) 0.7071(4) 0.9576(2) 0.056(5) Uiso 1 1 d GU . .
H16B H 0.2310 0.6943 0.9798 0.068 Uiso 1 1 calc R . .
N21B N 0.3041(3) 0.8450(4) 0.9547(2) 0.039(4) Uiso 1 1 d GU . .
N22B N 0.3258(4) 0.8920(4) 0.9470(3) 0.105(6) Uiso 1 1 d GU . .
C23B C 0.3293(4) 0.8959(4) 0.9095(3) 0.057(5) Uiso 1 1 d GU . .
H23B H 0.3424 0.9235 0.8970 0.068 Uiso 1 1 calc R . .
C24B C 0.3097(4) 0.8512(5) 0.8941(2) 0.104(8) Uiso 1 1 d GU . .
H24B H 0.3075 0.8437 0.8695 0.125 Uiso 1 1 calc R . .
C25B C 0.2942(3) 0.8198(3) 0.9221(3) 0.043(5) Uiso 1 1 d GU . .
C31B C 0.3386(6) 0.9228(7) 0.9728(5) 0.086(7) Uiso 1 1 d U . .
H31C H 0.3200 0.9140 0.9936 0.103 Uiso 1 1 calc R . .
H31D H 0.3295 0.9577 0.9655 0.103 Uiso 1 1 calc R . .
C32B C 0.3888(3) 0.9253(4) 0.9857(3) 0.041(5) Uiso 1 1 d GU . .
C33B C 0.4211(4) 0.9115(4) 0.9609(2) 0.049(5) Uiso 1 1 d GU . .
H33B H 0.4114 0.9002 0.9380 0.059 Uiso 1 1 calc R . .
C34B C 0.4678(4) 0.9144(4) 0.9696(3) 0.069(6) Uiso 1 1 d GU . .
C35B C 0.4820(3) 0.9310(4) 1.0031(3) 0.073(6) Uiso 1 1 d GU . .
H35B H 0.5139 0.9330 1.0090 0.087 Uiso 1 1 calc R . .
C36B C 0.4497(4) 0.9448(4) 1.0279(2) 0.104(8) Uiso 1 1 d GU . .
H36B H 0.4595 0.9562 1.0508 0.125 Uiso 1 1 calc R . .
C37B C 0.4031(4) 0.9419(4) 1.0192(3) 0.066(6) Uiso 1 1 d GU . .
H37B H 0.3810 0.9513 1.0362 0.080 Uiso 1 1 calc R . .
C38B C 0.5017(5) 0.9024(6) 0.9409(4) 0.058(6) Uiso 1 1 d U . .
H38C H 0.4884 0.9105 0.9171 0.070 Uiso 1 1 calc R . .
H38D H 0.5303 0.9224 0.9446 0.070 Uiso 1 1 calc R . .
N41B N 0.5324(3) 0.8239(4) 0.9153(2) 0.029(3) Uiso 1 1 d GU . .
N42B N 0.5109(3) 0.8482(3) 0.9442(3) 0.052(4) Uiso 1 1 d GU . .
C43B C 0.5063(3) 0.8117(4) 0.9717(2) 0.070(6) Uiso 1 1 d GU . .
H43B H 0.4931 0.8176 0.9942 0.084 Uiso 1 1 calc R . .
C44B C 0.5249(4) 0.7648(3) 0.9598(3) 0.056(5) Uiso 1 1 d GU . .
H44B H 0.5263 0.7339 0.9729 0.067 Uiso 1 1 calc R . .
C45B C 0.5410(3) 0.7724(3) 0.9249(3) 0.053(5) Uiso 1 1 d GU . .
N51B N 0.5759(3) 0.7610(3) 0.8710(3) 0.063(5) Uiso 1 1 d GU . .
C52B C 0.5615(3) 0.7394(4) 0.9026(3) 0.052(5) Uiso 1 1 d GU . .
C53B C 0.5695(3) 0.6880(4) 0.9093(2) 0.077(6) Uiso 1 1 d GU . .
H53B H 0.5597 0.6732 0.9309 0.092 Uiso 1 1 calc R . .
C54B C 0.5918(3) 0.6582(3) 0.8845(3) 0.058(5) Uiso 1 1 d GU . .
H54B H 0.5972 0.6231 0.8892 0.069 Uiso 1 1 calc R . .
C55B C 0.6061(3) 0.6798(4) 0.8530(3) 0.059(5) Uiso 1 1 d GU . .
H55B H 0.6214 0.6595 0.8360 0.071 Uiso 1 1 calc R . .
C56B C 0.5982(3) 0.7312(4) 0.8462(2) 0.060(6) Uiso 1 1 d GU . .
H56B H 0.6080 0.7460 0.8246 0.072 Uiso 1 1 calc R . .
N11C N 0.2611(3) 0.7528(3) 1.04028(18) 0.031(3) Uiso 1 1 d GU . .
C12C C 0.2186(3) 0.7669(3) 1.0532(2) 0.040(5) Uiso 1 1 d GU . .
C13C C 0.2039(3) 0.7471(4) 1.0852(3) 0.044(5) Uiso 1 1 d GU . .
H13C H 0.1749 0.7567 1.0941 0.053 Uiso 1 1 calc R . .
C14C C 0.2317(4) 0.7133(4) 1.10432(19) 0.073(6) Uiso 1 1 d GU . .
H14C H 0.2217 0.6998 1.1262 0.087 Uiso 1 1 calc R . .
C15C C 0.2742(3) 0.6992(3) 1.0914(2) 0.044(5) Uiso 1 1 d GU . .
H15C H 0.2932 0.6761 1.1045 0.052 Uiso 1 1 calc R . .
C16C C 0.2889(2) 0.7190(3) 1.0594(2) 0.040(5) Uiso 1 1 d GU . .
H16C H 0.3180 0.7094 1.0505 0.048 Uiso 1 1 calc R . .
N21C N 0.2156(2) 0.8236(3) 1.0049(2) 0.039(4) Uiso 1 1 d GU . .
N22C N 0.1836(3) 0.8581(3) 0.98901(19) 0.040(4) Uiso 1 1 d GU . .
C23C C 0.1428(3) 0.8566(3) 1.0089(3) 0.044(5) Uiso 1 1 d GU . .
H23C H 0.1157 0.8759 1.0042 0.053 Uiso 1 1 calc R . .
C24C C 0.1496(3) 0.8212(4) 1.0371(2) 0.046(5) Uiso 1 1 d GU . .
H24C H 0.1278 0.8127 1.0545 0.055 Uiso 1 1 calc R . .
C25C C 0.1946(3) 0.8008(3) 1.0346(2) 0.036(4) Uiso 1 1 d GU . .
C31C C 0.1963(5) 0.8874(5) 0.9588(3) 0.026(4) Uiso 1 1 d U . .
H31E H 0.2301 0.8912 0.9588 0.031 Uiso 1 1 calc R . .
H31F H 0.1826 0.9218 0.9605 0.031 Uiso 1 1 calc R . .
C32C C 0.1805(3) 0.8631(4) 0.9247(2) 0.037(4) Uiso 1 1 d GU . .
C33C C 0.1939(3) 0.8883(3) 0.8942(3) 0.035(4) Uiso 1 1 d GU . .
H33C H 0.2127 0.9178 0.8960 0.042 Uiso 1 1 calc R . .
C34C C 0.1798(3) 0.8702(4) 0.8610(2) 0.046(5) Uiso 1 1 d GU . .
C35C C 0.1523(3) 0.8270(4) 0.8584(2) 0.048(5) Uiso 1 1 d GU . .
H35C H 0.1427 0.8147 0.8357 0.058 Uiso 1 1 calc R . .
C36C C 0.1389(3) 0.8018(3) 0.8889(3) 0.077(6) Uiso 1 1 d GU . .
H36C H 0.1202 0.7723 0.8871 0.092 Uiso 1 1 calc R . .
C37C C 0.1530(3) 0.8199(4) 0.9221(2) 0.031(4) Uiso 1 1 d GU . .
H37C H 0.1439 0.8027 0.9429 0.037 Uiso 1 1 calc R . .
C38C C 0.1925(5) 0.8919(5) 0.8244(4) 0.044(5) Uiso 1 1 d U . .
H38E H 0.2149 0.8694 0.8128 0.053 Uiso 1 1 calc R . .
H38F H 0.1647 0.8948 0.8088 0.053 Uiso 1 1 calc R . .
N41C N 0.1859(2) 0.9874(4) 0.8299(2) 0.032(3) Uiso 1 1 d GU . .
N42C N 0.2125(3) 0.9421(2) 0.8310(2) 0.026(3) Uiso 1 1 d GU . .
C43C C 0.2591(3) 0.9559(3) 0.8377(2) 0.029(4) Uiso 1 1 d GU . .
H43C H 0.2844 0.9332 0.8398 0.035 Uiso 1 1 calc R . .
C44C C 0.2612(3) 1.0098(3) 0.8408(2) 0.034(4) Uiso 1 1 d GU . .
H44C H 0.2882 1.0295 0.8452 0.041 Uiso 1 1 calc R . .
C45C C 0.2160(3) 1.0293(2) 0.8359(2) 0.031(4) Uiso 1 1 d GU . .
N51C N 0.1525(3) 1.0812(3) 0.8313(2) 0.027(3) Uiso 1 1 d GU . .
C52C C 0.2001(3) 1.0782(3) 0.8347(2) 0.045(5) Uiso 1 1 d GU . .
C53C C 0.2263(2) 1.1225(4) 0.8357(2) 0.038(5) Uiso 1 1 d GU . .
H53C H 0.2588 1.1205 0.8381 0.046 Uiso 1 1 calc R . .
C54C C 0.2049(3) 1.1698(3) 0.8333(2) 0.044(5) Uiso 1 1 d GU . .
H54C H 0.2228 1.2001 0.8339 0.053 Uiso 1 1 calc R . .
C55C C 0.1573(3) 1.1728(3) 0.8298(2) 0.023(4) Uiso 1 1 d GU . .
H55C H 0.1427 1.2051 0.8281 0.028 Uiso 1 1 calc R . .
C56C C 0.1311(2) 1.1284(3) 0.8288(2) 0.045(5) Uiso 1 1 d GU . .
H56C H 0.0986 1.1305 0.8265 0.054 Uiso 1 1 calc R . .
N11D N 0.1191(3) 1.0041(3) 0.88605(16) 0.027(3) Uiso 1 1 d GU . .
C12D C 0.0926(3) 0.9654(3) 0.9002(3) 0.048(5) Uiso 1 1 d GU . .
C13D C 0.0901(3) 0.9597(3) 0.9368(3) 0.050(5) Uiso 1 1 d GU . .
H13D H 0.0720 0.9332 0.9465 0.060 Uiso 1 1 calc R . .
C14D C 0.1142(3) 0.9928(4) 0.95924(17) 0.064(6) Uiso 1 1 d GU . .
H14D H 0.1126 0.9889 0.9843 0.076 Uiso 1 1 calc R . .
C15D C 0.1408(3) 1.0315(3) 0.9451(2) 0.037(5) Uiso 1 1 d GU . .
H15D H 0.1573 1.0541 0.9605 0.044 Uiso 1 1 calc R . .
C16D C 0.1432(3) 1.0371(3) 0.9085(2) 0.033(4) Uiso 1 1 d GU . .
H16D H 0.1613 1.0636 0.8988 0.040 Uiso 1 1 calc R . .
N21D N 0.0845(3) 0.9394(3) 0.8403(2) 0.024(3) Uiso 1 1 d GU . .
N22D N 0.0601(3) 0.9017(4) 0.82046(18) 0.047(4) Uiso 1 1 d GU . .
C23D C 0.0336(3) 0.8729(3) 0.8444(3) 0.071(6) Uiso 1 1 d GU . .
H23D H 0.0139 0.8452 0.8383 0.085 Uiso 1 1 calc R . .
C24D C 0.0415(3) 0.8928(4) 0.8790(2) 0.048(5) Uiso 1 1 d GU . .
H24D H 0.0281 0.8807 0.9002 0.058 Uiso 1 1 calc R . .
C25D C 0.0729(3) 0.9339(4) 0.8765(2) 0.033(4) Uiso 1 1 d GU . .
C31D C 0.0659(5) 0.8957(6) 0.7820(4) 0.061(6) Uiso 1 1 d U . .
H31G H 0.0671 0.8590 0.7759 0.073 Uiso 1 1 calc R . .
H31H H 0.0951 0.9116 0.7749 0.073 Uiso 1 1 calc R . .
C32D C 0.0254(3) 0.9210(3) 0.7620(2) 0.031(4) Uiso 1 1 d GU . .
C33D C 0.0309(3) 0.9226(3) 0.7255(3) 0.029(4) Uiso 1 1 d GU . .
H33D H 0.0575 0.9082 0.7153 0.035 Uiso 1 1 calc R . .
C34D C -0.0026(4) 0.9452(4) 0.70380(18) 0.058(5) Uiso 1 1 d GU . .
C35D C -0.0415(3) 0.9663(3) 0.7186(3) 0.045(5) Uiso 1 1 d GU . .
H35D H -0.0644 0.9817 0.7038 0.054 Uiso 1 1 calc R . .
C36D C -0.0470(3) 0.9647(3) 0.7552(3) 0.056(5) Uiso 1 1 d GU . .
H36D H -0.0736 0.9791 0.7653 0.068 Uiso 1 1 calc R . .
C37D C -0.0135(4) 0.9421(4) 0.77688(18) 0.046(5) Uiso 1 1 d GU . .
H37D H -0.0172 0.9410 0.8019 0.055 Uiso 1 1 calc R . .
C38D C 0.0117(5) 0.9510(5) 0.6629(3) 0.038(5) Uiso 1 1 d U . .
H38G H 0.0336 0.9796 0.6606 0.045 Uiso 1 1 calc R . .
H38H H 0.0271 0.9194 0.6550 0.045 Uiso 1 1 calc R . .
N41D N -0.0559(3) 0.9208(3) 0.6317(2) 0.031(3) Uiso 1 1 d GU . .
N42D N -0.0246(3) 0.9593(4) 0.6431(2) 0.048(4) Uiso 1 1 d GU . .
C43D C -0.0423(4) 1.0070(3) 0.6314(3) 0.053(5) Uiso 1 1 d GU . .
H43D H -0.0283 1.0393 0.6353 0.063 Uiso 1 1 calc R . .
C44D C -0.0845(3) 0.9980(4) 0.6128(3) 0.062(6) Uiso 1 1 d GU . .
H44D H -0.1038 1.0232 0.6021 0.074 Uiso 1 1 calc R . .
C45D C -0.0930(3) 0.9447(4) 0.6130(2) 0.052(5) Uiso 1 1 d GU . .
N51D N -0.1228(4) 0.8623(6) 0.6038(3) 0.075(5) Uiso 1 1 d GU . .
C52D C -0.1256(5) 0.9146(5) 0.5983(4) 0.120(8) Uiso 1 1 d GU . .
C53D C -0.1560(6) 0.9341(4) 0.5728(4) 0.147(10) Uiso 1 1 d GU . .
H53D H -0.1579 0.9698 0.5690 0.176 Uiso 1 1 calc R . .
C54D C -0.1838(4) 0.9013(8) 0.5528(3) 0.209(13) Uiso 1 1 d GU . .
H54D H -0.2046 0.9146 0.5353 0.251 Uiso 1 1 calc R . .
C55D C -0.1810(4) 0.8490(7) 0.5583(3) 0.163(10) Uiso 1 1 d GU . .
H55D H -0.2000 0.8265 0.5446 0.196 Uiso 1 1 calc R . .
C56D C -0.1506(5) 0.8294(4) 0.5838(4) 0.106(8) Uiso 1 1 d GU . .
H56D H -0.1487 0.7937 0.5876 0.127 Uiso 1 1 calc R . .
N11E N 0.0504(2) 1.0455(3) 0.8279(2) 0.021(3) Uiso 1 1 d GU . .
C12E C 0.0343(3) 1.0584(3) 0.79406(19) 0.038(5) Uiso 1 1 d GU . .
C13E C -0.0092(3) 1.0795(3) 0.78936(18) 0.024(4) Uiso 1 1 d GU . .
H13E H -0.0202 1.0884 0.7662 0.029 Uiso 1 1 calc R . .
C14E C -0.0367(2) 1.0877(3) 0.8185(3) 0.037(5) Uiso 1 1 d GU . .
H14E H -0.0664 1.1021 0.8153 0.045 Uiso 1 1 calc R . .
C15E C -0.0206(3) 1.0747(3) 0.8524(2) 0.058(5) Uiso 1 1 d GU . .
H15E H -0.0394 1.0803 0.8723 0.070 Uiso 1 1 calc R . .
C16E C 0.0229(3) 1.0536(3) 0.85706(17) 0.025(4) Uiso 1 1 d GU . .
H16E H 0.0339 1.0448 0.8802 0.030 Uiso 1 1 calc R . .
N21E N 0.1020(3) 1.0176(3) 0.77510(18) 0.034(4) Uiso 1 1 d GU . .
N22E N 0.1259(2) 1.0109(3) 0.7430(2) 0.018(3) Uiso 1 1 d GU . .
C23E C 0.1000(3) 1.0348(4) 0.71528(17) 0.062(6) Uiso 1 1 d GU . .
H23E H 0.1079 1.0362 0.6910 0.074 Uiso 1 1 calc R . .
C24E C 0.0601(3) 1.0563(3) 0.7302(3) 0.039(5) Uiso 1 1 d GU . .
H24E H 0.0367 1.0746 0.7177 0.047 Uiso 1 1 calc R . .
C25E C 0.0613(3) 1.0457(4) 0.7672(2) 0.043(5) Uiso 1 1 d GU . .
C31E C 0.1660(4) 0.9835(5) 0.7388(4) 0.033(4) Uiso 1 1 d U . .
H31I H 0.1662 0.9702 0.7142 0.039 Uiso 1 1 calc R . .
H31J H 0.1655 0.9537 0.7550 0.039 Uiso 1 1 calc R . .
C32E C 0.2500 0.9900(8) 0.7500 0.042(7) Uiso 1 2 d SU . .
H32A H 0.2500 0.9538 0.7500 0.050 Uiso 1 2 calc SR . .
C33E C 0.2075(4) 1.0105(5) 0.7453(3) 0.015(3) Uiso 1 1 d U . .
C34E C 0.2070(5) 1.0634(5) 0.7464(3) 0.031(4) Uiso 1 1 d U . .
H34E H 0.1785 1.0810 0.7448 0.038 Uiso 1 1 calc R . .
C35E C 0.2500 1.0925(9) 0.7500 0.050(7) Uiso 1 2 d SU . .
H35$ H 0.2500 1.1287 0.7500 0.060 Uiso 1 2 calc SR . .
N11F N 0.3391(3) 0.2394(3) 0.4871(2) 0.043(4) Uiso 1 1 d GU . .
C12F C 0.3827(3) 0.2207(3) 0.4954(2) 0.029(4) Uiso 1 1 d GU . .
C13F C 0.3918(3) 0.1689(4) 0.4921(2) 0.053(5) Uiso 1 1 d GU . .
H13F H 0.4216 0.1562 0.4978 0.064 Uiso 1 1 calc R . .
C14F C 0.3573(4) 0.1358(3) 0.4806(2) 0.058(6) Uiso 1 1 d GU . .
H14F H 0.3635 0.1004 0.4784 0.070 Uiso 1 1 calc R . .
C15F C 0.3136(3) 0.1545(3) 0.4723(2) 0.050(5) Uiso 1 1 d GU . .
H15F H 0.2900 0.1319 0.4645 0.060 Uiso 1 1 calc R . .
C16F C 0.3045(2) 0.2063(4) 0.4756(2) 0.044(5) Uiso 1 1 d GU . .
H16F H 0.2747 0.2190 0.4699 0.053 Uiso 1 1 calc R . .
N21F N 0.3981(2) 0.3107(3) 0.5091(2) 0.024(3) Uiso 1 1 d GU . .
N22F N 0.4358(3) 0.3400(2) 0.5222(2) 0.025(3) Uiso 1 1 d GU . .
C23F C 0.4740(2) 0.3068(4) 0.5270(2) 0.065(6) Uiso 1 1 d GU . .
H23F H 0.5038 0.3163 0.5355 0.078 Uiso 1 1 calc R . .
C24F C 0.4598(3) 0.2570(3) 0.5169(2) 0.026(4) Uiso 1 1 d GU . .
H24F H 0.4784 0.2272 0.5175 0.031 Uiso 1 1 calc R . .
C25F C 0.4129(3) 0.2594(3) 0.5059(2) 0.030(4) Uiso 1 1 d GU . .
C31F C 0.4309(4) 0.3955(5) 0.5250(3) 0.027(4) Uiso 1 1 d U . .
H31K H 0.4033 0.4042 0.5386 0.032 Uiso 1 1 calc R . .
H31L H 0.4278 0.4110 0.5010 0.032 Uiso 1 1 calc R . .
C32F C 0.4744(3) 0.4150(3) 0.5442(2) 0.039(5) Uiso 1 1 d GU . .
C33F C 0.4734(3) 0.4148(3) 0.5811(2) 0.017(4) Uiso 1 1 d GU . .
H33F H 0.4488 0.3986 0.5928 0.021 Uiso 1 1 calc R . .
C34F C 0.5084(3) 0.4382(3) 0.60078(17) 0.035(4) Uiso 1 1 d GU . .
C35F C 0.5444(3) 0.4619(3) 0.5836(3) 0.037(5) Uiso 1 1 d GU . .
H35F H 0.5683 0.4779 0.5970 0.045 Uiso 1 1 calc R . .
C36F C 0.5453(3) 0.4620(3) 0.5467(3) 0.063(6) Uiso 1 1 d GU . .
H36F H 0.5699 0.4782 0.5350 0.075 Uiso 1 1 calc R . .
C37F C 0.5103(4) 0.4386(4) 0.52703(17) 0.040(5) Uiso 1 1 d GU . .
H37F H 0.5110 0.4387 0.5018 0.048 Uiso 1 1 calc R . .
C38F C 0.5083(5) 0.4426(6) 0.6393(4) 0.059(5) Uiso 1 1 d U . .
H38I H 0.4981 0.4774 0.6454 0.070 Uiso 1 1 calc R . .
H38J H 0.5402 0.4386 0.6485 0.070 Uiso 1 1 calc R . .
N41F N 0.4978(2) 0.3619(3) 0.6743(2) 0.029(3) Uiso 1 1 d GU . .
N42F N 0.4792(3) 0.4060(3) 0.6577(2) 0.039(4) Uiso 1 1 d GU . .
C43F C 0.4310(3) 0.4059(3) 0.6626(2) 0.020(4) Uiso 1 1 d GU . .
H43F H 0.4099 0.4311 0.6542 0.024 Uiso 1 1 calc R . .
C44F C 0.4198(3) 0.3617(4) 0.6824(3) 0.061(6) Uiso 1 1 d GU . .
H44F H 0.3900 0.3520 0.6895 0.073 Uiso 1 1 calc R . .
C45F C 0.4612(4) 0.3345(3) 0.6896(2) 0.036(4) Uiso 1 1 d GU . .
N51F N 0.5166(3) 0.2805(3) 0.7090(2) 0.042(4) Uiso 1 1 d GU . .
C52F C 0.4699(3) 0.2907(3) 0.7052(2) 0.032(4) Uiso 1 1 d GU . .
C53F C 0.4381(2) 0.2587(4) 0.7208(2) 0.045(5) Uiso 1 1 d GU . .
H53F H 0.4062 0.2656 0.7182 0.053 Uiso 1 1 calc R . .
C54F C 0.4531(3) 0.2165(3) 0.7402(2) 0.046(5) Uiso 1 1 d GU . .
H54F H 0.4314 0.1946 0.7508 0.056 Uiso 1 1 calc R . .
C55F C 0.4998(4) 0.2063(3) 0.7440(2) 0.068(6) Uiso 1 1 d GU . .
H55F H 0.5100 0.1775 0.7572 0.082 Uiso 1 1 calc R . .
C56F C 0.5316(2) 0.2383(4) 0.7284(3) 0.058(5) Uiso 1 1 d GU . .
H56F H 0.5635 0.2314 0.7310 0.069 Uiso 1 1 calc R . .
N11G N 0.2567(2) 0.3137(3) 0.4803(3) 0.054(4) Uiso 1 1 d GU . .
C12G C 0.2314(4) 0.2963(3) 0.5086(2) 0.046(5) Uiso 1 1 d GU . .
C13G C 0.1846(3) 0.2871(3) 0.5041(2) 0.042(5) Uiso 1 1 d GU . .
H13G H 0.1672 0.2752 0.5235 0.050 Uiso 1 1 calc R . .
C14G C 0.1631(2) 0.2953(4) 0.4712(3) 0.066(6) Uiso 1 1 d GU . .
H14G H 0.1312 0.2890 0.4682 0.080 Uiso 1 1 calc R . .
C15G C 0.1885(4) 0.3126(4) 0.4429(2) 0.065(6) Uiso 1 1 d GU . .
H15G H 0.1738 0.3182 0.4204 0.077 Uiso 1 1 calc R . .
C16G C 0.2353(3) 0.3219(3) 0.4474(2) 0.050(5) Uiso 1 1 d GU . .
H16G H 0.2526 0.3337 0.4280 0.060 Uiso 1 1 calc R . .
N21G N 0.2993(3) 0.3031(3) 0.5458(2) 0.040(4) Uiso 1 1 d GU . .
N22G N 0.3135(2) 0.2991(3) 0.5820(2) 0.031(3) Uiso 1 1 d GU . .
C23G C 0.2759(3) 0.2804(3) 0.60145(18) 0.039(5) Uiso 1 1 d GU . .
H23G H 0.2758 0.2740 0.6263 0.046 Uiso 1 1 calc R . .
C24G C 0.2383(2) 0.2728(4) 0.5772(3) 0.034(4) Uiso 1 1 d GU . .
H24G H 0.2087 0.2605 0.5830 0.041 Uiso 1 1 calc R . .
C25G C 0.2528(3) 0.2868(4) 0.5429(2) 0.073(6) Uiso 1 1 d GU . .
C31G C 0.3577(4) 0.3088(5) 0.5921(3) 0.027(4) Uiso 1 1 d U . .
H31M H 0.3579 0.3257 0.6156 0.032 Uiso 1 1 calc R . .
H31N H 0.3710 0.3328 0.5749 0.032 Uiso 1 1 calc R . .
C32G C 0.3891(3) 0.2598(3) 0.5945(3) 0.048(5) Uiso 1 1 d GU . .
C33G C 0.4327(4) 0.2630(3) 0.6102(2) 0.052(5) Uiso 1 1 d GU . .
H33G H 0.4436 0.2947 0.6193 0.062 Uiso 1 1 calc R . .
C34G C 0.4604(2) 0.2200(4) 0.6125(2) 0.029(4) Uiso 1 1 d GU . .
C35G C 0.4445(3) 0.1737(3) 0.5991(2) 0.044(5) Uiso 1 1 d GU . .
H35G H 0.4634 0.1442 0.6007 0.053 Uiso 1 1 calc R . .
C36G C 0.4009(3) 0.1705(3) 0.5834(2) 0.031(4) Uiso 1 1 d GU . .
H36G H 0.3900 0.1388 0.5743 0.037 Uiso 1 1 calc R . .
C37G C 0.3732(2) 0.2135(4) 0.5811(2) 0.052(5) Uiso 1 1 d GU . .
H37G H 0.3433 0.2114 0.5704 0.062 Uiso 1 1 calc R . .
C38G C 0.5033(4) 0.2198(5) 0.6314(4) 0.035(4) Uiso 1 1 d U . .
H38K H 0.5151 0.1845 0.6336 0.042 Uiso 1 1 calc R . .
H38L H 0.4995 0.2338 0.6555 0.042 Uiso 1 1 calc R . .
N41G N 0.5554(3) 0.2930(4) 0.62917(19) 0.038(4) Uiso 1 1 d GU . .
N42G N 0.5345(3) 0.2505(3) 0.6120(3) 0.052(4) Uiso 1 1 d GU . .
C43G C 0.5529(3) 0.2465(3) 0.5775(2) 0.043(5) Uiso 1 1 d GU . .
H43G H 0.5451 0.2214 0.5602 0.051 Uiso 1 1 calc R . .
C44G C 0.5851(3) 0.2866(4) 0.5734(2) 0.053(5) Uiso 1 1 d GU . .
H44G H 0.6026 0.2931 0.5529 0.063 Uiso 1 1 calc R . .
C45G C 0.5867(3) 0.3154(3) 0.6053(3) 0.044(5) Uiso 1 1 d GU . .
N51G N 0.6056(3) 0.3724(3) 0.6496(2) 0.036(4) Uiso 1 1 d GU . .
C52G C 0.6112(3) 0.3561(3) 0.6148(3) 0.037(4) Uiso 1 1 d GU . .
C53G C 0.6421(3) 0.3809(4) 0.59319(18) 0.048(5) Uiso 1 1 d GU . .
H53G H 0.6459 0.3697 0.5694 0.058 Uiso 1 1 calc R . .
C54G C 0.6674(3) 0.4220(4) 0.6063(3) 0.056(5) Uiso 1 1 d GU . .
H54G H 0.6885 0.4390 0.5915 0.067 Uiso 1 1 calc R . .
C55G C 0.6618(3) 0.4383(3) 0.6410(3) 0.051(5) Uiso 1 1 d GU . .
H55G H 0.6791 0.4664 0.6499 0.061 Uiso 1 1 calc R . .
C56G C 0.6309(3) 0.4135(4) 0.66267(18) 0.054(5) Uiso 1 1 d GU . .
H56G H 0.6271 0.4246 0.6864 0.064 Uiso 1 1 calc R . .
N11H N 0.3457(3) 0.3311(4) 0.43988(19) 0.036(4) Uiso 1 1 d GU . .
C12H C 0.3502(3) 0.3818(3) 0.4299(3) 0.047(5) Uiso 1 1 d GU . .
C13H C 0.3638(4) 0.3938(3) 0.3958(3) 0.083(7) Uiso 1 1 d GU . .
H13H H 0.3670 0.4285 0.3889 0.099 Uiso 1 1 calc R . .
C14H C 0.3728(3) 0.3552(5) 0.3717(2) 0.110(8) Uiso 1 1 d GU . .
H14H H 0.3821 0.3634 0.3483 0.132 Uiso 1 1 calc R . .
C15H C 0.3682(3) 0.3045(4) 0.3817(3) 0.084(7) Uiso 1 1 d GU . .
H15H H 0.3744 0.2781 0.3652 0.101 Uiso 1 1 calc R . .
C16H C 0.3547(3) 0.2924(3) 0.4158(3) 0.060(6) Uiso 1 1 d GU . .
H16H H 0.3515 0.2578 0.4226 0.072 Uiso 1 1 calc R . .
N21H N 0.3274(3) 0.3999(3) 0.4910(3) 0.046(4) Uiso 1 1 d GU . .
N22H N 0.3232(3) 0.4420(4) 0.51437(19) 0.047(4) Uiso 1 1 d GU . .
C23H C 0.3315(3) 0.4871(3) 0.4948(3) 0.046(5) Uiso 1 1 d GU . .
H23H H 0.3309 0.5209 0.5039 0.055 Uiso 1 1 calc R . .
C24H C 0.3408(3) 0.4730(4) 0.4593(2) 0.051(5) Uiso 1 1 d GU . .
H24H H 0.3476 0.4956 0.4405 0.062 Uiso 1 1 calc R . .
C25H C 0.3383(4) 0.4190(4) 0.4570(2) 0.052(5) Uiso 1 1 d GU . .
C31H C 0.3066(5) 0.4330(6) 0.5504(4) 0.052(5) Uiso 1 1 d U . .
H31O H 0.3139 0.4627 0.5657 0.062 Uiso 1 1 calc R . .
H31P H 0.3220 0.4027 0.5609 0.062 Uiso 1 1 calc R . .
C32H C 0.2543(2) 0.4245(3) 0.5484(3) 0.057(5) Uiso 1 1 d GU . .
C33H C 0.2362(3) 0.4055(3) 0.5795(2) 0.033(4) Uiso 1 1 d GU . .
H33H H 0.2557 0.3999 0.5997 0.039 Uiso 1 1 calc R . .
C34H C 0.1896(3) 0.3948(3) 0.5811(2) 0.037(5) Uiso 1 1 d GU . .
C35H C 0.1610(2) 0.4030(3) 0.5516(3) 0.030(4) Uiso 1 1 d GU . .
H35H H 0.1291 0.3956 0.5527 0.036 Uiso 1 1 calc R . .
C36H C 0.1791(3) 0.4220(3) 0.5204(2) 0.042(5) Uiso 1 1 d GU . .
H36H H 0.1596 0.4276 0.5003 0.050 Uiso 1 1 calc R . .
C37H C 0.2258(3) 0.4327(3) 0.5188(2) 0.027(4) Uiso 1 1 d GU . .
H37H H 0.2382 0.4457 0.4976 0.032 Uiso 1 1 calc R . .
C38H C 0.1736(4) 0.3700(5) 0.6156(3) 0.034(4) Uiso 1 1 d U . .
H38M H 0.1811 0.3332 0.6152 0.040 Uiso 1 1 calc R . .
H38N H 0.1905 0.3855 0.6360 0.040 Uiso 1 1 calc R . .
N41H N 0.1046(3) 0.4204(3) 0.6334(2) 0.033(3) Uiso 1 1 d GU . .
N42H N 0.1261(2) 0.3760(4) 0.6202(2) 0.052(4) Uiso 1 1 d GU . .
C43H C 0.0912(4) 0.3411(3) 0.6096(2) 0.031(4) Uiso 1 1 d GU . .
H43H H 0.0958 0.3082 0.5998 0.037 Uiso 1 1 calc R . .
C44H C 0.0480(3) 0.3639(4) 0.6162(3) 0.082(7) Uiso 1 1 d GU . .
H44H H 0.0187 0.3490 0.6116 0.099 Uiso 1 1 calc R . .
C45H C 0.0563(3) 0.4130(4) 0.6310(3) 0.044(5) Uiso 1 1 d GU . .
N51H N 0.0485(2) 0.4959(4) 0.6560(2) 0.061(4) Uiso 1 1 d GU . .
C52H C 0.0259(4) 0.4526(3) 0.6434(2) 0.050(5) Uiso 1 1 d GU . .
C53H C -0.0218(4) 0.4497(3) 0.6445(2) 0.059(6) Uiso 1 1 d GU . .
H53H H -0.0372 0.4201 0.6359 0.071 Uiso 1 1 calc R . .
C54H C -0.0467(2) 0.4899(4) 0.6583(3) 0.058(5) Uiso 1 1 d GU . .
H54H H -0.0793 0.4879 0.6591 0.069 Uiso 1 1 calc R . .
C55H C -0.0241(3) 0.5332(3) 0.6709(2) 0.050(5) Uiso 1 1 d GU . .
H55H H -0.0412 0.5607 0.6803 0.060 Uiso 1 1 calc R . .
C56H C 0.0235(4) 0.5361(3) 0.6697(2) 0.053(5) Uiso 1 1 d GU . .
H56H H 0.0390 0.5657 0.6783 0.064 Uiso 1 1 calc R . .
N11I N 0.1318(3) 0.5721(3) 0.6700(3) 0.033(3) Uiso 1 1 d GU . .
C12I C 0.1357(3) 0.5757(3) 0.7068(2) 0.045(5) Uiso 1 1 d GU . .
C13I C 0.1419(3) 0.6229(4) 0.72287(18) 0.056(5) Uiso 1 1 d GU . .
H13I H 0.1446 0.6253 0.7480 0.067 Uiso 1 1 calc R . .
C14I C 0.1443(3) 0.6667(3) 0.7022(3) 0.038(5) Uiso 1 1 d GU . .
H14I H 0.1485 0.6990 0.7132 0.045 Uiso 1 1 calc R . .
C15I C 0.1404(3) 0.6632(3) 0.6654(3) 0.066(6) Uiso 1 1 d GU . .
H15I H 0.1419 0.6931 0.6513 0.079 Uiso 1 1 calc R . .
C16I C 0.1341(3) 0.6159(4) 0.64934(18) 0.054(5) Uiso 1 1 d GU . .
H16I H 0.1315 0.6135 0.6242 0.065 Uiso 1 1 calc R . .
N21I N 0.1330(3) 0.4855(4) 0.70569(17) 0.039(4) Uiso 1 1 d GU . .
N22I N 0.1369(3) 0.4435(3) 0.7293(2) 0.024(3) Uiso 1 1 d GU . .
C23I C 0.1400(3) 0.4628(4) 0.76447(19) 0.066(6) Uiso 1 1 d GU . .
H23I H 0.1429 0.4431 0.7856 0.079 Uiso 1 1 calc R . .
C24I C 0.1381(3) 0.5168(4) 0.7626(2) 0.044(5) Uiso 1 1 d GU . .
H24I H 0.1395 0.5396 0.7822 0.053 Uiso 1 1 calc R . .
C25I C 0.1338(3) 0.5309(3) 0.7263(3) 0.026(4) Uiso 1 1 d GU . .
C31I C 0.1290(5) 0.3950(5) 0.7171(4) 0.032(4) Uiso 1 1 d U . .
H31Q H 0.1485 0.3711 0.7312 0.038 Uiso 1 1 calc R . .
H31R H 0.1388 0.3930 0.6922 0.038 Uiso 1 1 calc R . .
C32I C 0.0804(3) 0.3778(4) 0.7188(2) 0.035(4) Uiso 1 1 d GU . .
C33I C 0.0449(4) 0.4045(3) 0.7343(2) 0.039(5) Uiso 1 1 d GU . .
H33I H 0.0513 0.4346 0.7475 0.047 Uiso 1 1 calc R . .
C34I C -0.0001(3) 0.3870(4) 0.7307(2) 0.038(5) Uiso 1 1 d GU . .
C35I C -0.0094(2) 0.3428(4) 0.7114(3) 0.045(5) Uiso 1 1 d GU . .
H35I H -0.0402 0.3309 0.7089 0.054 Uiso 1 1 calc R . .
C36I C 0.0261(4) 0.3162(3) 0.6958(2) 0.047(5) Uiso 1 1 d GU . .
H36I H 0.0197 0.2860 0.6827 0.057 Uiso 1 1 calc R . .
C37I C 0.0710(3) 0.3337(3) 0.6995(2) 0.035(4) Uiso 1 1 d GU . .
H37I H 0.0953 0.3155 0.6889 0.042 Uiso 1 1 calc R . .
C38I C -0.0345(5) 0.4205(6) 0.7455(4) 0.049(5) Uiso 1 1 d U . .
H38O H -0.0249 0.4298 0.7700 0.059 Uiso 1 1 calc R . .
H38P H -0.0362 0.4522 0.7313 0.059 Uiso 1 1 calc R . .
N41I N -0.0890(3) 0.3587(4) 0.7708(2) 0.036(4) Uiso 1 1 d GU . .
N42I N -0.0791(3) 0.3977(3) 0.7460(3) 0.036(4) Uiso 1 1 d GU . .
C43I C -0.1159(4) 0.4000(4) 0.7207(2) 0.072(6) Uiso 1 1 d GU . .
H43I H -0.1183 0.4227 0.7011 0.086 Uiso 1 1 calc R . .
C44I C -0.1487(3) 0.3625(5) 0.7298(3) 0.073(6) Uiso 1 1 d GU . .
H44I H -0.1769 0.3556 0.7174 0.087 Uiso 1 1 calc R . .
C45I C -0.1321(4) 0.3369(4) 0.7608(3) 0.077(6) Uiso 1 1 d GU . .
N51I N -0.1227(3) 0.2828(4) 0.8095(3) 0.039(4) Uiso 1 1 d GU . .
C52I C -0.1481(4) 0.2987(3) 0.7798(3) 0.073(6) Uiso 1 1 d GU . .
C53I C -0.1888(4) 0.2741(5) 0.7703(2) 0.089(7) Uiso 1 1 d GU . .
H53I H -0.2061 0.2850 0.7500 0.107 Uiso 1 1 calc R . .
C54I C -0.2043(3) 0.2335(4) 0.7905(3) 0.090(7) Uiso 1 1 d GU . .
H54I H -0.2321 0.2167 0.7841 0.108 Uiso 1 1 calc R . .
C55I C -0.1789(4) 0.2176(3) 0.8203(3) 0.070(6) Uiso 1 1 d GU . .
H55I H -0.1895 0.1899 0.8341 0.084 Uiso 1 1 calc R . .
C56I C -0.1382(4) 0.2422(4) 0.8297(2) 0.076(6) Uiso 1 1 d GU . .
H56I H -0.1209 0.2313 0.8500 0.091 Uiso 1 1 calc R . .
N11J N 0.1192(3) 0.5204(3) 0.59619(16) 0.028(3) Uiso 1 1 d GU . .
C12J C 0.1616(3) 0.5332(3) 0.5826(2) 0.038(5) Uiso 1 1 d GU . .
C13J C 0.1645(3) 0.5498(3) 0.5477(3) 0.059(6) Uiso 1 1 d GU . .
H13J H 0.1935 0.5586 0.5384 0.071 Uiso 1 1 calc R . .
C14J C 0.1250(4) 0.5535(3) 0.52635(17) 0.032(4) Uiso 1 1 d GU . .
H14J H 0.1270 0.5648 0.5025 0.039 Uiso 1 1 calc R . .
C15J C 0.0826(3) 0.5407(3) 0.5400(2) 0.045(5) Uiso 1 1 d GU . .
H15J H 0.0556 0.5432 0.5254 0.053 Uiso 1 1 calc R . .
C16J C 0.0797(2) 0.5241(3) 0.5749(2) 0.026(4) Uiso 1 1 d GU . .
H16J H 0.0507 0.5153 0.5842 0.032 Uiso 1 1 calc R . .
N21J N 0.1927(2) 0.5024(3) 0.6360(2) 0.026(3) Uiso 1 1 d GU . .
N22J N 0.2365(3) 0.4972(3) 0.65306(18) 0.038(4) Uiso 1 1 d GU . .
C23J C 0.2698(2) 0.5181(4) 0.6303(3) 0.051(5) Uiso 1 1 d GU . .
H23J H 0.3020 0.5197 0.6351 0.061 Uiso 1 1 calc R . .
C24J C 0.2466(3) 0.5362(3) 0.5992(2) 0.041(5) Uiso 1 1 d GU . .
H24J H 0.2606 0.5520 0.5795 0.049 Uiso 1 1 calc R . .
C25J C 0.1990(3) 0.5265(3) 0.6027(2) 0.021(4) Uiso 1 1 d GU . .
C31J C 0.2484(5) 0.4709(5) 0.6853(3) 0.035(4) Uiso 1 1 d U . .
H31S H 0.2797 0.4565 0.6833 0.042 Uiso 1 1 calc R . .
H31T H 0.2269 0.4422 0.6885 0.042 Uiso 1 1 calc R . .
C32J C 0.2472(5) 0.5045(6) 0.7171(4) 0.033(4) Uiso 1 1 d U . .
C33J C 0.2500 0.4790(7) 0.7500 0.022(5) Uiso 1 2 d SU . .
H33$ H 0.2500 0.4428 0.7500 0.026 Uiso 1 2 calc SR . .
C34J C 0.2480(4) 0.5559(5) 0.7189(4) 0.025(4) Uiso 1 1 d U . .
H34J H 0.2470 0.5750 0.6975 0.030 Uiso 1 1 calc R . .
C35J C 0.2500 0.5807(7) 0.7500 0.023(6) Uiso 1 2 d SU . .
H35Z H 0.2500 0.6169 0.7500 0.028 Uiso 1 2 calc SR . .
Cl1 Cl 0.7343(2) 1.0004(3) 0.51291(17) 0.118(2) Uiso 1 1 d DU . .
O11 O 0.7193(5) 0.9485(4) 0.5116(4) 0.137(6) Uiso 1 1 d DU . .
O12 O 0.7809(4) 1.0037(5) 0.5302(3) 0.128(6) Uiso 1 1 d DU . .
O13 O 0.7429(5) 1.0078(6) 0.4740(3) 0.163(7) Uiso 1 1 d DU . .
O14 O 0.6996(4) 1.0362(5) 0.5241(3) 0.114(5) Uiso 1 1 d DU . .
Cl2 Cl 0.83343(15) 0.15280(16) 0.29132(11) 0.0468(13) Uiso 1 1 d DU . .
O21 O 0.8592(3) 0.1209(3) 0.3157(2) 0.049(3) Uiso 1 1 d DU . .
O22 O 0.8544(4) 0.1541(4) 0.2572(2) 0.067(4) Uiso 1 1 d DU . .
O23 O 0.7862(3) 0.1351(4) 0.2856(3) 0.066(4) Uiso 1 1 d DU . .
O24 O 0.8354(4) 0.2051(4) 0.3086(3) 0.070(4) Uiso 1 1 d DU . .
Cl3 Cl 0.74387(17) 0.40191(19) 0.51594(13) 0.0660(15) Uiso 1 1 d DU . .
O31 O 0.7889(3) 0.3772(4) 0.5147(3) 0.070(4) Uiso 1 1 d DU . .
O32 O 0.7120(4) 0.3619(4) 0.5269(3) 0.084(4) Uiso 1 1 d DU . .
O33 O 0.7466(4) 0.4436(4) 0.5409(3) 0.090(5) Uiso 1 1 d DU . .
O34 O 0.7287(4) 0.4214(4) 0.4806(3) 0.087(4) Uiso 1 1 d DU . .
Cl4 Cl 0.0619(3) 0.4615(3) 0.4397(2) 0.146(3) Uiso 1 1 d DU . .
O41 O 0.0862(9) 0.4235(9) 0.4647(6) 0.45(2) Uiso 1 1 d DU . .
O42 O 0.0482(8) 0.5032(7) 0.4619(6) 0.332(14) Uiso 1 1 d DU . .
O43 O 0.0955(7) 0.4748(9) 0.4126(5) 0.320(14) Uiso 1 1 d DU . .
O44 O 0.0217(5) 0.4347(6) 0.4223(4) 0.166(7) Uiso 1 1 d DU . .
Cl5 Cl 0.52270(16) 0.10459(17) 0.53564(12) 0.0538(14) Uiso 1 1 d DU . .
O51 O 0.5477(4) 0.1258(4) 0.5676(3) 0.071(4) Uiso 1 1 d DU . .
O52 O 0.4813(3) 0.0799(4) 0.5478(3) 0.074(4) Uiso 1 1 d DU . .
O53 O 0.5097(3) 0.1466(4) 0.5120(3) 0.063(4) Uiso 1 1 d DU . .
O54 O 0.5519(3) 0.0688(4) 0.5157(3) 0.057(4) Uiso 1 1 d DU . .
Cl6 Cl 0.29105(14) 0.34263(15) 0.68339(11) 0.0394(12) Uiso 1 1 d DU . .
O61 O 0.2992(3) 0.3638(4) 0.7192(2) 0.051(3) Uiso 1 1 d DU . .
O62 O 0.3097(3) 0.3753(4) 0.6563(2) 0.055(3) Uiso 1 1 d DU . .
O63 O 0.2425(3) 0.3360(4) 0.6775(2) 0.050(3) Uiso 1 1 d DU . .
O64 O 0.3146(3) 0.2926(3) 0.6821(3) 0.053(3) Uiso 1 1 d DU . .
Cl7 Cl 0.39300(19) 0.5271(2) 0.59717(14) 0.0795(17) Uiso 1 1 d DU . .
O71 O 0.4081(6) 0.5142(7) 0.5594(4) 0.232(10) Uiso 1 1 d DU . .
O72 O 0.4338(4) 0.5450(6) 0.6141(4) 0.170(7) Uiso 1 1 d DU . .
O73 O 0.3771(6) 0.4804(5) 0.6128(4) 0.190(8) Uiso 1 1 d DU . .
O74 O 0.3527(3) 0.5586(4) 0.5895(3) 0.073(4) Uiso 1 1 d DU . .
Cl8 Cl 0.4965(2) 0.2604(3) 0.33046(19) 0.125(3) Uiso 1 1 d DU . .
O81 O 0.5445(5) 0.2763(8) 0.3374(6) 0.312(13) Uiso 1 1 d DU . .
O82 O 0.4823(7) 0.2338(7) 0.3632(4) 0.280(12) Uiso 1 1 d DU . .
O83 O 0.4930(7) 0.2299(7) 0.2995(4) 0.239(10) Uiso 1 1 d DU . .
O84 O 0.4630(4) 0.3024(5) 0.3256(3) 0.121(6) Uiso 1 1 d DU . .
Cl10 Cl 0.6091(4) 0.5402(4) 0.7008(3) 0.210(4) Uiso 1 1 d DU . .
O101 O 0.5830(6) 0.5362(7) 0.6650(5) 0.199(9) Uiso 1 1 d DU . .
O102 O 0.5847(7) 0.5023(7) 0.7192(5) 0.222(9) Uiso 1 1 d DU . .
O103 O 0.6024(7) 0.5928(7) 0.7099(6) 0.243(11) Uiso 1 1 d DU . .
O104 O 0.6585(7) 0.5408(12) 0.6946(8) 0.044(11) Uiso 0.30 1 d PDU . .
O105 O 0.6265(7) 0.5339(8) 0.7396(5) 0.111(7) Uiso 0.70 1 d PDU . .
Cl11 Cl 0.8910(3) 0.9752(3) 0.3873(2) 0.138(3) Uiso 1 1 d DU . .
O111 O 0.9337(5) 0.9821(5) 0.4044(4) 0.109(5) Uiso 1 1 d DU . .
O112 O 0.8627(6) 0.9804(7) 0.4216(5) 0.211(9) Uiso 1 1 d DU . .
O113 O 0.8731(7) 1.0131(8) 0.3615(5) 0.256(11) Uiso 1 1 d DU . .
O114 O 0.8608(7) 0.9327(7) 0.3671(5) 0.054(7) Uiso 0.50 1 d PDU . .
O115 O 0.9328(6) 0.9500(7) 0.3720(5) 0.049(6) Uiso 0.50 1 d PDU . .
C1A C 0.9779(6) 0.5877(6) 0.4686(5) 0.108(8) Uiso 1 1 d DU . .
H1A1 H 0.9669 0.5565 0.4799 0.162 Uiso 1 1 calc R . .
H1A2 H 1.0102 0.5836 0.4626 0.162 Uiso 1 1 calc R . .
H1A3 H 0.9596 0.5942 0.4469 0.162 Uiso 1 1 calc R . .
N2A N 0.9731(6) 0.6308(7) 0.4931(5) 0.143(8) Uiso 1 1 d DU . .
O3A O 1.0057(6) 0.6439(6) 0.5116(4) 0.162(7) Uiso 1 1 d DU . .
O4A O 0.9449(6) 0.6605(6) 0.4795(5) 0.200 Uiso 1 1 d DU . .
C1B C 0.2209(6) 0.0875(7) 0.5684(5) 0.150(10) Uiso 1 1 d DU . .
H1B1 H 0.2399 0.0634 0.5821 0.225 Uiso 1 1 calc R . .
H1B2 H 0.2057 0.0697 0.5486 0.225 Uiso 1 1 calc R . .
H1B3 H 0.1977 0.1023 0.5838 0.225 Uiso 1 1 calc R . .
N2B N 0.2504(5) 0.1287(6) 0.5545(4) 0.104(6) Uiso 1 1 d DU . .
O3B O 0.2321(4) 0.1584(5) 0.5326(3) 0.111(5) Uiso 1 1 d DU . .
O4B O 0.2887(4) 0.1307(4) 0.5658(3) 0.062(4) Uiso 1 1 d DU . .
C1C C 0.6392(5) 0.0639(5) 0.5971(4) 0.078(7) Uiso 1 1 d DU . .
H1C1 H 0.6072 0.0671 0.5887 0.116 Uiso 1 1 calc R . .
H1C2 H 0.6418 0.0360 0.6143 0.116 Uiso 1 1 calc R . .
H1C3 H 0.6589 0.0568 0.5769 0.116 Uiso 1 1 calc R . .
N2C N 0.6542(5) 0.1126(6) 0.6144(4) 0.100(6) Uiso 1 1 d DU . .
O3C O 0.6216(4) 0.1395(4) 0.6231(3) 0.072(4) Uiso 1 1 d DU . .
O4C O 0.6928(4) 0.1287(5) 0.6127(3) 0.086(4) Uiso 1 1 d DU . .
C1D C 0.4703(4) 0.1641(4) 0.4279(3) 0.009(3) Uiso 1 1 d DU . .
H1D1 H 0.4627 0.1499 0.4511 0.013 Uiso 1 1 calc R . .
H1D2 H 0.4957 0.1447 0.4180 0.013 Uiso 1 1 calc R . .
H1D3 H 0.4434 0.1620 0.4119 0.013 Uiso 1 1 calc R . .
N2D N 0.4837(5) 0.2165(5) 0.4321(5) 0.109(7) Uiso 1 1 d DU . .
O3D O 0.5241(5) 0.2294(6) 0.4431(4) 0.171(8) Uiso 1 1 d DU . .
O4D O 0.4489(4) 0.2437(5) 0.4280(4) 0.110(5) Uiso 1 1 d DU . .
C1E C 0.4901(5) 0.3658(6) 0.3950(4) 0.076(6) Uiso 1 1 d DU . .
H1E1 H 0.5201 0.3493 0.3927 0.114 Uiso 1 1 calc R . .
H1E2 H 0.4885 0.3960 0.3797 0.114 Uiso 1 1 calc R . .
H1E3 H 0.4657 0.3419 0.3879 0.114 Uiso 1 1 calc R . .
N2E N 0.4840(5) 0.3813(5) 0.4322(4) 0.070(5) Uiso 1 1 d DU . .
O3E O 0.4566(4) 0.4155(5) 0.4368(3) 0.107(5) Uiso 1 1 d DU . .
O4E O 0.5096(4) 0.3603(5) 0.4546(3) 0.091(5) Uiso 1 1 d DU . .
C1F C 0.6127(6) 0.3718(5) 0.4774(4) 0.085(7) Uiso 1 1 d DU . .
H1F1 H 0.5871 0.3902 0.4671 0.128 Uiso 1 1 d R . .
H1F2 H 0.6409 0.3863 0.4694 0.128 Uiso 1 1 d R . .
H1F3 H 0.6118 0.3739 0.5028 0.128 Uiso 1 1 d R . .
N2F N 0.6121(6) 0.3160(6) 0.4678(4) 0.090(6) Uiso 1 1 d DU . .
O3F O 0.6030(6) 0.2860(6) 0.4910(4) 0.166(7) Uiso 1 1 d DU . .
O4F O 0.6116(4) 0.3066(4) 0.4351(3) 0.086(4) Uiso 1 1 d DU . .
C1G C 0.4651(5) 0.3315(6) 0.2358(4) 0.078(7) Uiso 1 1 d DU . .
H1G1 H 0.4449 0.3602 0.2299 0.116 Uiso 1 1 calc R . .
H1G2 H 0.4699 0.3298 0.2616 0.116 Uiso 1 1 calc R . .
H1G3 H 0.4508 0.2997 0.2274 0.116 Uiso 1 1 calc R . .
N2G N 0.5109(5) 0.3386(7) 0.2182(4) 0.124(7) Uiso 1 1 d DU . .
O3G O 0.5080(5) 0.3493(6) 0.1865(4) 0.156(7) Uiso 1 1 d DU . .
O4G O 0.5438(5) 0.3290(6) 0.2392(4) 0.157(7) Uiso 1 1 d DU . .
C1H C 0.5309(4) 0.9532(5) 0.5387(3) 0.045(5) Uiso 1 1 d DU . .
H1H1 H 0.5465 0.9599 0.5163 0.067 Uiso 1 1 calc R . .
H1H2 H 0.5042 0.9758 0.5404 0.067 Uiso 1 1 calc R . .
H1H3 H 0.5207 0.9177 0.5392 0.067 Uiso 1 1 calc R . .
N2H N 0.5626(5) 0.9627(6) 0.5685(4) 0.094(6) Uiso 1 1 d DU . .
O3H O 0.5448(5) 0.9801(6) 0.5941(4) 0.144(7) Uiso 1 1 d DU . .
O4H O 0.6031(4) 0.9648(5) 0.5641(3) 0.097(5) Uiso 1 1 d DU . .
C1I C 0.4772(6) 0.5838(6) 0.6927(4) 0.087(7) Uiso 1 1 d DU . .
H1I1 H 0.4736 0.5693 0.6689 0.130 Uiso 1 1 d R . .
H1I2 H 0.5059 0.6033 0.6944 0.130 Uiso 1 1 d R . .
H1I3 H 0.4512 0.6065 0.6973 0.130 Uiso 1 1 d R . .
N2I N 0.4781(5) 0.5412(5) 0.7201(4) 0.078(5) Uiso 1 1 d DU . .
O3I O 0.4863(4) 0.5540(4) 0.7504(3) 0.083(4) Uiso 1 1 d DU . .
O4I O 0.4653(4) 0.5008(4) 0.7062(3) 0.083(4) Uiso 1 1 d DU . .
C1J C 0.6050(9) 0.1364(10) 0.7600(6) 0.049(10) Uiso 0.50 1 d PDU A 1
H1J1 H 0.5889 0.1183 0.7407 0.073 Uiso 0.50 1 calc PR A 1
H1J2 H 0.6382 0.1353 0.7561 0.073 Uiso 0.50 1 calc PR A 1
H1J3 H 0.5948 0.1720 0.7604 0.073 Uiso 0.50 1 calc PR A 1
N2J N 0.5949(9) 0.1117(10) 0.7945(6) 0.100 Uiso 0.50 1 d PDU A 1
O3J O 0.6216(9) 0.0759(10) 0.7909(7) 0.150 Uiso 0.50 1 d PDU A 1
O4J O 0.5551(9) 0.1063(11) 0.8021(8) 0.150 Uiso 0.50 1 d PDU A 1
Cl9 Cl 0.5224(4) 0.1550(4) 0.8452(3) 0.102(4) Uiso 0.50 1 d PDU B 2
O91 O 0.5041(8) 0.2047(7) 0.8544(6) 0.126(11) Uiso 0.50 1 d PDU B 2
O92 O 0.4928(8) 0.1281(10) 0.8216(6) 0.150 Uiso 0.50 1 d PDU B 2
O93 O 0.5240(8) 0.1358(8) 0.8821(4) 0.100 Uiso 0.50 1 d PDU B 2
O94 O 0.5700(6) 0.1507(10) 0.8313(6) 0.117(11) Uiso 0.50 1 d PDU B 2

loop_
_atom_site_aniso_label
_atom_site_aniso_U_11
_atom_site_aniso_U_22
_atom_site_aniso_U_33
_atom_site_aniso_U_23
_atom_site_aniso_U_13
_atom_site_aniso_U_12
Co1 0.0461(16) 0.0216(14) 0.0397(15) 0.0102(12) 0.0095(13) -0.0019(12)
Co2 0.0336(15) 0.0288(15) 0.075(2) -0.0074(14) -0.0014(14) -0.0037(13)
Co3 0.0328(14) 0.0105(12) 0.0388(15) 0.0031(11) 0.0031(11) 0.0014(11)
Co4 0.0425(16) 0.0161(13) 0.0425(15) -0.0037(12) 0.0021(12) 0.0012(12)
Co5 0.0411(16) 0.0309(15) 0.0407(16) -0.0004(13) 0.0055(13) 0.0028(13)
Co6 0.0323(15) 0.0365(15) 0.0412(15) 0.0037(13) 0.0002(12) 0.0069(13)

loop_
_atom_type_symbol
_atom_type_description
_atom_type_scat_dispersion_real
_atom_type_scat_dispersion_imag
_atom_type_scat_source
C C 0.0033 0.0016 'International Tables Vol C Tables 4.2.6.8 and 6.1.1.4'
H H 0.0000 0.0000 'International Tables Vol C Tables 4.2.6.8 and 6.1.1.4'
Cl Cl 0.1484 0.1585 'International Tables Vol C Tables 4.2.6.8 and 6.1.1.4'
Co Co 0.3494 0.9721 'International Tables Vol C Tables 4.2.6.8 and 6.1.1.4'
O O 0.0106 0.0060 'International Tables Vol C Tables 4.2.6.8 and 6.1.1.4'
N N 0.0061 0.0033 'International Tables Vol C Tables 4.2.6.8 and 6.1.1.4'

loop_
_geom_angle_atom_site_label_1
_geom_angle_atom_site_label_2
_geom_angle_atom_site_label_3
_geom_angle
_geom_angle_site_symmetry_1
_geom_angle_site_symmetry_3
_geom_angle_publ_flag
N11B Co1 N21A 100.9(4) . . ?
N11B Co1 N21B 78.7(4) . . ?
N21A Co1 N21B 90.5(4) . . ?
N11B Co1 N11A 178.8(4) . . ?
N21A Co1 N11A 78.1(4) . . ?
N21B Co1 N11A 100.6(4) . . ?
N11B Co1 N11C 96.9(4) . . ?
N21A Co1 N11C 93.1(4) . . ?
N21B Co1 N11C 174.8(4) . . ?
N11A Co1 N11C 83.8(3) . . ?
N11B Co1 N21C 89.4(3) . . ?
N21A Co1 N21C 165.9(4) . . ?
N21B Co1 N21C 101.0(4) . . ?
N11A Co1 N21C 91.8(4) . . ?
N11C Co1 N21C 75.9(4) . . ?
N51A Co2 N41D 91.5(4) . 2_556 ?
N51A Co2 N41A 79.4(4) . . ?
N41D Co2 N41A 99.5(4) 2_556 . ?
N51A Co2 N51D 96.5(4) . 2_556 ?
N41D Co2 N51D 79.5(5) 2_556 2_556 ?
N41A Co2 N51D 175.8(4) . 2_556 ?
N51A Co2 N41B 169.5(4) . . ?
N41D Co2 N41B 98.8(4) 2_556 . ?
N41A Co2 N41B 97.2(4) . . ?
N51D Co2 N41B 87.0(4) 2_556 . ?
N51A Co2 N51B 92.8(4) . . ?
N41D Co2 N51B 171.8(4) 2_556 . ?
N41A Co2 N51B 88.1(3) . . ?
N51D Co2 N51B 93.1(5) 2_556 . ?
N41B Co2 N51B 77.1(4) . . ?
N21E Co3 N21D 101.1(4) . . ?
N21E Co3 N41C 101.0(3) . . ?
N21D Co3 N41C 100.0(3) . . ?
N21E Co3 N11E 76.9(3) . . ?
N21D Co3 N11E 89.8(3) . . ?
N41C Co3 N11E 170.2(3) . . ?
N21E Co3 N11D 171.3(4) . . ?
N21D Co3 N11D 75.9(4) . . ?
N41C Co3 N11D 87.6(3) . . ?
N11E Co3 N11D 94.8(3) . . ?
N21E Co3 N51C 91.6(3) . . ?
N21D Co3 N51C 167.3(3) . . ?
N41C Co3 N51C 76.6(4) . . ?
N11E Co3 N51C 93.8(3) . . ?
N11D Co3 N51C 91.7(3) . . ?
N21H Co4 N11G 93.0(4) . . ?
N21H Co4 N21F 97.1(4) . . ?
N11G Co4 N21F 169.9(4) . . ?
N21H Co4 N11F 166.2(4) . . ?
N11G Co4 N11F 93.1(4) . . ?
N21F Co4 N11F 77.1(4) . . ?
N21H Co4 N11H 78.6(4) . . ?
N11G Co4 N11H 91.9(4) . . ?
N21F Co4 N11H 90.6(3) . . ?
N11F Co4 N11H 88.9(4) . . ?
N21H Co4 N21G 104.2(4) . . ?
N11G Co4 N21G 79.6(4) . . ?
N21F Co4 N21G 97.3(4) . . ?
N11F Co4 N21G 89.1(3) . . ?
N11H Co4 N21G 171.1(4) . . ?
N51G Co5 N41F 103.4(4) . . ?
N51G Co5 N51I 85.0(3) . 2_556 ?
N41F Co5 N51I 171.4(4) . 2_556 ?
N51G Co5 N51F 175.7(4) . . ?
N41F Co5 N51F 74.2(4) . . ?
N51I Co5 N51F 97.3(4) 2_556 . ?
N51G Co5 N41I 93.2(4) . 2_556 ?
N41F Co5 N41I 103.4(4) . 2_556 ?
N51I Co5 N41I 78.0(4) 2_556 2_556 ?
N51F Co5 N41I 90.8(3) . 2_556 ?
N51G Co5 N41G 77.1(4) . . ?
N41F Co5 N41G 90.1(3) . . ?
N51I Co5 N41G 89.6(4) 2_556 . ?
N51F Co5 N41G 99.3(4) . . ?
N41I Co5 N41G 165.0(4) 2_556 . ?
N11J Co6 N21J 76.5(3) . . ?
N11J Co6 N21I 169.0(4) . . ?
N21J Co6 N21I 98.0(3) . . ?
N11J Co6 N11I 93.7(4) . . ?
N21J Co6 N11I 84.6(3) . . ?
N21I Co6 N11I 76.2(4) . . ?
N11J Co6 N41H 89.6(3) . . ?
N21J Co6 N41H 103.2(4) . . ?
N21I Co6 N41H 101.0(4) . . ?
N11I Co6 N41H 172.1(4) . . ?
N11J Co6 N51H 94.3(4) . . ?
N21J Co6 N51H 170.7(4) . . ?
N21I Co6 N51H 90.7(3) . . ?
N11I Co6 N51H 94.8(4) . . ?
N41H Co6 N51H 77.8(4) . . ?
C12A N11A C16A 120.0 . . ?
C12A N11A Co1 114.7(6) . . ?
C16A N11A Co1 124.0(6) . . ?
C25A C12A N11A 114.9(9) . . ?
C25A C12A C13A 125.0(9) . . ?
N11A C12A C13A 120.0 . . ?
C14A C13A C12A 120.0 . . ?
C15A C14A C13A 120.0 . . ?
C14A C15A C16A 120.0 . . ?
C15A C16A N11A 120.0 . . ?
N22A N21A C25A 108.0 . . ?
N22A N21A Co1 139.9(6) . . ?
C25A N21A Co1 112.0(6) . . ?
C31A N22A N21A 123.3(11) . . ?
C31A N22A C23A 128.4(11) . . ?
N21A N22A C23A 108.0 . . ?
N22A C23A C24A 108.0 . . ?
C25A C24A C23A 108.0 . . ?
C12A C25A C24A 132.3(9) . . ?
C12A C25A N21A 119.5(9) . . ?
C24A C25A N21A 108.0 . . ?
N22A C31A C32A 113.2(12) . . ?
C33A C32A C37A 120.0 . . ?
C33A C32A C31A 117.5(9) . . ?
C37A C32A C31A 122.5(9) . . ?
C32A C33A C34A 120.0 . . ?
C35A C34A C33A 120.0 . . ?
C35A C34A C38A 120.3(9) . . ?
C33A C34A C38A 119.7(9) . . ?
C36A C35A C34A 120.0 . . ?
C35A C36A C37A 120.0 . . ?
C36A C37A C32A 120.0 . . ?
N42A C38A C34A 114.4(12) . . ?
N42A N41A C45A 108.0 . . ?
N42A N41A Co2 140.9(6) . . ?
C45A N41A Co2 109.2(6) . . ?
C38A N42A C43A 130.8(10) . . ?
C38A N42A N41A 121.1(10) . . ?
C43A N42A N41A 108.0 . . ?
N42A C43A C44A 108.0 . . ?
C43A C44A C45A 108.0 . . ?
C52A C45A N41A 117.9(9) . . ?
C52A C45A C44A 133.9(9) . . ?
N41A C45A C44A 108.0 . . ?
C52A N51A C56A 120.0 . . ?
C52A N51A Co2 113.6(6) . . ?
C56A N51A Co2 126.4(6) . . ?
C45A C52A C53A 122.4(9) . . ?
C45A C52A N51A 117.6(9) . . ?
C53A C52A N51A 120.0 . . ?
C52A C53A C54A 120.0 . . ?
C55A C54A C53A 120.0 . . ?
C54A C55A C56A 120.0 . . ?
C55A C56A N51A 120.0 . . ?
C12B N11B C16B 120.0 . . ?
C12B N11B Co1 111.9(7) . . ?
C16B N11B Co1 128.0(7) . . ?
C25B C12B C13B 120.2(10) . . ?
C25B C12B N11B 118.9(10) . . ?
C13B C12B N11B 120.0 . . ?
C14B C13B C12B 120.0 . . ?
C13B C14B C15B 120.0 . . ?
C16B C15B C14B 120.0 . . ?
C15B C16B N11B 120.0 . . ?
N22B N21B C25B 108.0 . . ?
N22B N21B Co1 140.2(7) . . ?
C25B N21B Co1 111.7(7) . . ?
C31B N22B N21B 120.1(13) . . ?
C31B N22B C23B 131.9(13) . . ?
N21B N22B C23B 108.0 . . ?
C24B C23B N22B 108.0 . . ?
C25B C24B C23B 108.0 . . ?
C12B C25B C24B 134.1(10) . . ?
C12B C25B N21B 117.3(11) . . ?
C24B C25B N21B 108.0 . . ?
N22B C31B C32B 120.9(15) . . ?
C33B C32B C37B 120.0 . . ?
C33B C32B C31B 115.6(11) . . ?
C37B C32B C31B 124.3(11) . . ?
C34B C33B C32B 120.0 . . ?
C33B C34B C35B 120.0 . . ?
C33B C34B C38B 118.1(11) . . ?
C35B C34B C38B 121.7(11) . . ?
C36B C35B C34B 120.0 . . ?
C35B C36B C37B 120.0 . . ?
C36B C37B C32B 120.0 . . ?
N42B C38B C34B 105.4(11) . . ?
N42B N41B C45B 108.0 . . ?
N42B N41B Co2 139.8(6) . . ?
C45B N41B Co2 111.6(6) . . ?
C43B N42B N41B 108.0 . . ?
C43B N42B C38B 134.5(10) . . ?
N41B N42B C38B 117.3(10) . . ?
N42B C43B C44B 108.0 . . ?
C45B C44B C43B 108.0 . . ?
C52B C45B C44B 130.2(10) . . ?
C52B C45B N41B 121.8(10) . . ?
C44B C45B N41B 108.0 . . ?
C52B N51B C56B 120.0 . . ?
C52B N51B Co2 114.6(7) . . ?
C56B N51B Co2 125.4(7) . . ?
C45B C52B N51B 114.6(10) . . ?
C45B C52B C53B 125.4(10) . . ?
N51B C52B C53B 120.0 . . ?
C54B C53B C52B 120.0 . . ?
C55B C54B C53B 120.0 . . ?
C56B C55B C54B 120.0 . . ?
C55B C56B N51B 120.0 . . ?
C12C N11C C16C 120.0 . . ?
C12C N11C Co1 114.5(6) . . ?
C16C N11C Co1 123.7(6) . . ?
C25C C12C N11C 117.2(9) . . ?
C25C C12C C13C 122.8(9) . . ?
N11C C12C C13C 120.0 . . ?
C14C C13C C12C 120.0 . . ?
C15C C14C C13C 120.0 . . ?
C14C C15C C16C 120.0 . . ?
C15C C16C N11C 120.0 . . ?
N22C N21C C25C 108.0 . . ?
N22C N21C Co1 138.7(6) . . ?
C25C N21C Co1 113.2(6) . . ?
N21C N22C C23C 108.0 . . ?
N21C N22C C31C 119.9(9) . . ?
C23C N22C C31C 132.1(9) . . ?
C24C C23C N22C 108.0 . . ?
C23C C24C C25C 108.0 . . ?
C12C C25C C24C 134.1(9) . . ?
C12C C25C N21C 117.9(9) . . ?
C24C C25C N21C 108.0 . . ?
N22C C31C C32C 112.0(10) . . ?
C33C C32C C37C 120.0 . . ?
C33C C32C C31C 114.9(9) . . ?
C37C C32C C31C 125.0(9) . . ?
C34C C33C C32C 120.0 . . ?
C33C C34C C35C 120.0 . . ?
C33C C34C C38C 127.3(9) . . ?
C35C C34C C38C 112.7(9) . . ?
C34C C35C C36C 120.0 . . ?
C37C C36C C35C 120.0 . . ?
C36C C37C C32C 120.0 . . ?
N42C C38C C34C 106.5(11) . . ?
N42C N41C C45C 108.0 . . ?
N42C N41C Co3 139.4(6) . . ?
C45C N41C Co3 111.8(6) . . ?
N41C N42C C43C 108.0 . . ?
N41C N42C C38C 122.3(9) . . ?
C43C N42C C38C 129.6(9) . . ?
C44C C43C N42C 108.0 . . ?
C43C C44C C45C 108.0 . . ?
C52C C45C C44C 130.8(8) . . ?
C52C C45C N41C 121.1(8) . . ?
C44C C45C N41C 108.0 . . ?
C52C N51C C56C 120.0 . . ?
C52C N51C Co3 116.5(5) . . ?
C56C N51C Co3 123.5(5) . . ?
C45C C52C N51C 113.0(8) . . ?
C45C C52C C53C 127.0(8) . . ?
N51C C52C C53C 120.0 . . ?
C52C C53C C54C 120.0 . . ?
C55C C54C C53C 120.0 . . ?
C56C C55C C54C 120.0 . . ?
C55C C56C N51C 120.0 . . ?
C12D N11D C16D 120.0 . . ?
C12D N11D Co3 115.2(6) . . ?
C16D N11D Co3 124.7(6) . . ?
C25D C12D C13D 124.5(9) . . ?
C25D C12D N11D 115.4(9) . . ?
C13D C12D N11D 120.0 . . ?
C12D C13D C14D 120.0 . . ?
C13D C14D C15D 120.0 . . ?
C16D C15D C14D 120.0 . . ?
C15D C16D N11D 120.0 . . ?
N22D N21D C25D 108.0 . . ?
N22D N21D Co3 136.6(6) . . ?
C25D N21D Co3 112.5(6) . . ?
N21D N22D C23D 108.0 . . ?
N21D N22D C31D 121.8(10) . . ?
C23D N22D C31D 130.1(10) . . ?
C24D C23D N22D 108.0 . . ?
C23D C24D C25D 108.0 . . ?
C12D C25D C24D 133.8(9) . . ?
C12D C25D N21D 118.2(9) . . ?
C24D C25D N21D 108.0 . . ?
N22D C31D C32D 109.4(11) . . ?
C33D C32D C37D 120.0 . . ?
C33D C32D C31D 113.2(9) . . ?
C37D C32D C31D 126.8(9) . . ?
C34D C33D C32D 120.0 . . ?
C33D C34D C35D 120.0 . . ?
C33D C34D C38D 114.0(9) . . ?
C35D C34D C38D 125.4(9) . . ?
C36D C35D C34D 120.0 . . ?
C35D C36D C37D 120.0 . . ?
C36D C37D C32D 120.0 . . ?
N42D C38D C34D 109.8(11) . . ?
N42D N41D C45D 108.0 . . ?
N42D N41D Co2 139.3(6) . 2_556 ?
C45D N41D Co2 112.7(6) . 2_556 ?
C38D N42D N41D 124.2(11) . . ?
C38D N42D C43D 127.6(11) . . ?
N41D N42D C43D 108.0 . . ?
C44D C43D N42D 108.0 . . ?
C43D C44D C45D 108.0 . . ?
C52D C45D N41D 117.7(11) . . ?
C52D C45D C44D 134.2(11) . . ?
N41D C45D C44D 108.0 . . ?
C52D N51D C56D 120.0 . . ?
C52D N51D Co2 111.3(10) . 2_556 ?
C56D N51D Co2 126.8(10) . 2_556 ?
C45D C52D N51D 118.8(15) . . ?
C45D C52D C53D 120.1(15) . . ?
N51D C52D C53D 120.0 . . ?
C54D C53D C52D 120.0 . . ?
C55D C54D C53D 120.0 . . ?
C54D C55D C56D 120.0 . . ?
C55D C56D N51D 120.0 . . ?
C12E N11E C16E 120.0 . . ?
C12E N11E Co3 114.9(5) . . ?
C16E N11E Co3 125.0(5) . . ?
C25E C12E C13E 123.6(8) . . ?
C25E C12E N11E 116.2(8) . . ?
C13E C12E N11E 120.0 . . ?
C12E C13E C14E 120.0 . . ?
C15E C14E C13E 120.0 . . ?
C14E C15E C16E 120.0 . . ?
C15E C16E N11E 120.0 . . ?
N22E N21E C25E 108.0 . . ?
N22E N21E Co3 137.5(6) . . ?
C25E N21E Co3 113.2(6) . . ?
C31E N22E C23E 125.5(9) . . ?
C31E N22E N21E 126.4(9) . . ?
C23E N22E N21E 108.0 . . ?
N22E C23E C24E 108.0 . . ?
C23E C24E C25E 108.0 . . ?
C12E C25E N21E 118.3(9) . . ?
C12E C25E C24E 133.6(9) . . ?
N21E C25E C24E 108.0 . . ?
N22E C31E C33E 116.0(12) . . ?
C33E C32E C33E 133(2) 2_556 . ?
C32E C33E C34E 113.8(16) . . ?
C32E C33E C31E 126.5(14) . . ?
C34E C33E C31E 119.6(12) . . ?
C33E C34E C35E 120.7(15) . . ?
C34E C35E C34E 118(2) . 2_556 ?
C12F N11F C16F 120.0 . . ?
C12F N11F Co4 117.5(6) . . ?
C16F N11F Co4 122.5(6) . . ?
N11F C12F C13F 120.0 . . ?
N11F C12F C25F 112.0(8) . . ?
C13F C12F C25F 128.0(8) . . ?
C12F C13F C14F 120.0 . . ?
C13F C14F C15F 120.0 . . ?
C16F C15F C14F 120.0 . . ?
C15F C16F N11F 120.0 . . ?
N22F N21F C25F 108.0 . . ?
N22F N21F Co4 140.2(5) . . ?
C25F N21F Co4 111.8(5) . . ?
C23F N22F N21F 108.0 . . ?
C23F N22F C31F 132.7(8) . . ?
N21F N22F C31F 119.1(8) . . ?
C24F C23F N22F 108.0 . . ?
C23F C24F C25F 108.0 . . ?
C12F C25F C24F 130.3(8) . . ?
C12F C25F N21F 121.6(8) . . ?
C24F C25F N21F 108.0 . . ?
N22F C31F C32F 106.4(9) . . ?
C33F C32F C37F 120.0 . . ?
C33F C32F C31F 115.9(8) . . ?
C37F C32F C31F 123.5(8) . . ?
C34F C33F C32F 120.0 . . ?
C33F C34F C35F 120.0 . . ?
C33F C34F C38F 123.1(9) . . ?
C35F C34F C38F 116.7(9) . . ?
C36F C35F C34F 120.0 . . ?
C35F C36F C37F 120.0 . . ?
C36F C37F C32F 120.0 . . ?
C34F C38F N42F 115.8(12) . . ?
C45F N41F N42F 108.0 . . ?
C45F N41F Co5 114.5(6) . . ?
N42F N41F Co5 137.5(6) . . ?
N41F N42F C43F 108.0 . . ?
N41F N42F C38F 121.6(9) . . ?
C43F N42F C38F 130.4(9) . . ?
N42F C43F C44F 108.0 . . ?
C45F C44F C43F 108.0 . . ?
C52F C45F C44F 132.9(9) . . ?
C52F C45F N41F 119.0(9) . . ?
C44F C45F N41F 108.0 . . ?
C52F N51F C56F 120.0 . . ?
C52F N51F Co5 118.1(6) . . ?
C56F N51F Co5 121.7(6) . . ?
C45F C52F N51F 113.1(9) . . ?
C45F C52F C53F 126.5(9) . . ?
N51F C52F C53F 120.0 . . ?
C52F C53F C54F 120.0 . . ?
C55F C54F C53F 120.0 . . ?
C56F C55F C54F 120.0 . . ?
C55F C56F N51F 120.0 . . ?
C12G N11G C16G 120.0 . . ?
C12G N11G Co4 111.4(6) . . ?
C16G N11G Co4 128.5(6) . . ?
N11G C12G C13G 120.0 . . ?
N11G C12G C25G 121.2(9) . . ?
C13G C12G C25G 118.8(9) . . ?
C14G C13G C12G 120.0 . . ?
C13G C14G C15G 120.0 . . ?
C16G C15G C14G 120.0 . . ?
C15G C16G N11G 120.0 . . ?
N22G N21G C25G 108.0 . . ?
N22G N21G Co4 139.9(6) . . ?
C25G N21G Co4 111.7(6) . . ?
C31G N22G N21G 120.5(10) . . ?
C31G N22G C23G 131.2(10) . . ?
N21G N22G C23G 108.0 . . ?
N22G C23G C24G 108.0 . . ?
C23G C24G C25G 108.0 . . ?
N21G C25G C24G 108.0 . . ?
N21G C25G C12G 114.1(9) . . ?
C24G C25G C12G 136.9(9) . . ?
N22G C31G C32G 114.1(10) . . ?
C33G C32G C37G 120.0 . . ?
C33G C32G C31G 119.8(9) . . ?
C37G C32G C31G 120.2(9) . . ?
C32G C33G C34G 120.0 . . ?
C33G C34G C35G 120.0 . . ?
C33G C34G C38G 122.4(9) . . ?
C35G C34G C38G 117.3(9) . . ?
C36G C35G C34G 120.0 . . ?
C35G C36G C37G 120.0 . . ?
C36G C37G C32G 120.0 . . ?
C34G C38G N42G 107.7(10) . . ?
C45G N41G N42G 108.0 . . ?
C45G N41G Co5 110.4(6) . . ?
N42G N41G Co5 140.7(6) . . ?
N41G N42G C43G 108.0 . . ?
N41G N42G C38G 118.7(10) . . ?
C43G N42G C38G 133.2(10) . . ?
N42G C43G C44G 108.0 . . ?
C43G C44G C45G 108.0 . . ?
C52G C45G N41G 120.7(9) . . ?
C52G C45G C44G 131.3(9) . . ?
N41G C45G C44G 108.0 . . ?
C52G N51G C56G 120.0 . . ?
C52G N51G Co5 115.9(6) . . ?
C56G N51G Co5 123.8(6) . . ?
C45G C52G N51G 115.3(9) . . ?
C45G C52G C53G 124.7(9) . . ?
N51G C52G C53G 120.0 . . ?
C54G C53G C52G 120.0 . . ?
C55G C54G C53G 120.0 . . ?
C54G C55G C56G 120.0 . . ?
C55G C56G N51G 120.0 . . ?
C12H N11H C16H 120.0 . . ?
C12H N11H Co4 115.1(6) . . ?
C16H N11H Co4 124.8(7) . . ?
C13H C12H N11H 120.0 . . ?
C13H C12H C25H 124.9(9) . . ?
N11H C12H C25H 115.1(9) . . ?
C12H C13H C14H 120.0 . . ?
C15H C14H C13H 120.0 . . ?
C16H C15H C14H 120.0 . . ?
C15H C16H N11H 120.0 . . ?
C25H N21H N22H 108.0 . . ?
C25H N21H Co4 113.8(7) . . ?
N22H N21H Co4 137.9(7) . . ?
C23H N22H N21H 108.0 . . ?
C23H N22H C31H 132.6(10) . . ?
N21H N22H C31H 118.9(10) . . ?
C24H C23H N22H 108.0 . . ?
C25H C24H C23H 108.0 . . ?
C24H C25H N21H 108.0 . . ?
C24H C25H C12H 134.2(9) . . ?
N21H C25H C12H 117.1(9) . . ?
N22H C31H C32H 108.9(11) . . ?
C33H C32H C37H 120.0 . . ?
C33H C32H C31H 113.9(9) . . ?
C37H C32H C31H 126.1(9) . . ?
C32H C33H C34H 120.0 . . ?
C33H C34H C35H 120.0 . . ?
C33H C34H C38H 116.0(8) . . ?
C35H C34H C38H 123.8(8) . . ?
C36H C35H C34H 120.0 . . ?
C35H C36H C37H 120.0 . . ?
C36H C37H C32H 120.0 . . ?
N42H C38H C34H 112.0(10) . . ?
N42H N41H C45H 108.0 . . ?
N42H N41H Co6 139.1(6) . . ?
C45H N41H Co6 112.5(6) . . ?
C38H N42H C43H 126.4(10) . . ?
C38H N42H N41H 125.4(10) . . ?
C43H N42H N41H 108.0 . . ?
C44H C43H N42H 108.0 . . ?
C43H C44H C45H 108.0 . . ?
C44H C45H N41H 108.0 . . ?
C44H C45H C52H 132.5(9) . . ?
N41H C45H C52H 119.5(9) . . ?
C52H N51H C56H 120.0 . . ?
C52H N51H Co6 115.6(7) . . ?
C56H N51H Co6 124.3(7) . . ?
N51H C52H C53H 120.0 . . ?
N51H C52H C45H 114.0(9) . . ?
C53H C52H C45H 126.0(9) . . ?
C52H C53H C54H 120.0 . . ?
C53H C54H C55H 120.0 . . ?
C56H C55H C54H 120.0 . . ?
C55H C56H N51H 120.0 . . ?
C12I N11I C16I 120.0 . . ?
C12I N11I Co6 114.9(6) . . ?
C16I N11I Co6 125.1(6) . . ?
C25I C12I C13I 122.1(8) . . ?
C25I C12I N11I 117.9(8) . . ?
C13I C12I N11I 120.0 . . ?
C14I C13I C12I 120.0 . . ?
C13I C14I C15I 120.0 . . ?
C14I C15I C16I 120.0 . . ?
C15I C16I N11I 120.0 . . ?
N22I N21I C25I 108.0 . . ?
N22I N21I Co6 136.6(6) . . ?
C25I N21I Co6 115.3(6) . . ?
C31I N22I N21I 120.1(10) . . ?
C31I N22I C23I 130.6(10) . . ?
N21I N22I C23I 108.0 . . ?
N22I C23I C24I 108.0 . . ?
C25I C24I C23I 108.0 . . ?
C12I C25I C24I 136.5(9) . . ?
C12I C25I N21I 114.9(9) . . ?
C24I C25I N21I 108.0 . . ?
N22I C31I C32I 114.7(11) . . ?
C33I C32I C37I 120.0 . . ?
C33I C32I C31I 125.7(9) . . ?
C37I C32I C31I 113.9(9) . . ?
C32I C33I C34I 120.0 . . ?
C35I C34I C33I 120.0 . . ?
C35I C34I C38I 125.1(9) . . ?
C33I C34I C38I 114.7(9) . . ?
C34I C35I C36I 120.0 . . ?
C37I C36I C35I 120.0 . . ?
C36I C37I C32I 120.0 . . ?
N42I C38I C34I 112.7(11) . . ?
N42I N41I C45I 108.0 . . ?
N42I N41I Co5 140.4(7) . 2_556 ?
C45I N41I Co5 111.4(7) . 2_556 ?
N41I N42I C43I 108.0 . . ?
N41I N42I C38I 120.7(10) . . ?
C43I N42I C38I 130.2(10) . . ?
C44I C43I N42I 108.0 . . ?
C43I C44I C45I 108.0 . . ?
C52I C45I C44I 133.2(11) . . ?
C52I C45I N41I 118.8(11) . . ?
C44I C45I N41I 108.0 . . ?
C52I N51I C56I 120.0 . . ?
C52I N51I Co5 113.0(7) . 2_556 ?
C56I N51I Co5 127.0(7) . 2_556 ?
C45I C52I C53I 121.5(11) . . ?
C45I C52I N51I 118.5(11) . . ?
C53I C52I N51I 120.0 . . ?
C52I C53I C54I 120.0 . . ?
C55I C54I C53I 120.0 . . ?
C54I C55I C56I 120.0 . . ?
C55I C56I N51I 120.0 . . ?
C12J N11J C16J 120.0 . . ?
C12J N11J Co6 113.6(5) . . ?
C16J N11J Co6 126.4(5) . . ?
C25J C12J N11J 118.8(8) . . ?
C25J C12J C13J 121.0(8) . . ?
N11J C12J C13J 120.0 . . ?
C14J C13J C12J 120.0 . . ?
C15J C14J C13J 120.0 . . ?
C14J C15J C16J 120.0 . . ?
C15J C16J N11J 120.0 . . ?
N22J N21J C25J 108.0 . . ?
N22J N21J Co6 137.5(5) . . ?
C25J N21J Co6 113.4(5) . . ?
N21J N22J C23J 108.0 . . ?
N21J N22J C31J 128.8(9) . . ?
C23J N22J C31J 122.8(9) . . ?
C24J C23J N22J 108.0 . . ?
C23J C24J C25J 108.0 . . ?
C12J C25J C24J 135.6(8) . . ?
C12J C25J N21J 116.3(8) . . ?
C24J C25J N21J 108.0 . . ?
N22J C31J C32J 112.8(11) . . ?
C34J C32J C33J 115.5(15) . . ?
C34J C32J C31J 129.0(14) . . ?
C33J C32J C31J 115.2(13) . . ?
C32J C33J C32J 123.3(19) . 2_556 ?
C35J C34J C32J 122.0(16) . . ?
C34J C35J C34J 122(2) . 2_556 ?
O11 Cl1 O14 114.3(9) . . ?
O11 Cl1 O12 110.1(9) . . ?
O14 Cl1 O12 117.9(9) . . ?
O11 Cl1 O13 98.5(9) . . ?
O14 Cl1 O13 109.4(9) . . ?
O12 Cl1 O13 104.3(9) . . ?
O22 Cl2 O21 111.1(6) . . ?
O22 Cl2 O23 107.1(7) . . ?
O21 Cl2 O23 112.5(6) . . ?
O22 Cl2 O24 110.4(6) . . ?
O21 Cl2 O24 103.8(6) . . ?
O23 Cl2 O24 112.0(6) . . ?
O33 Cl3 O31 108.7(7) . . ?
O33 Cl3 O32 112.6(7) . . ?
O31 Cl3 O32 105.4(7) . . ?
O33 Cl3 O34 109.6(7) . . ?
O31 Cl3 O34 111.8(7) . . ?
O32 Cl3 O34 108.8(7) . . ?
O42 Cl4 O43 114.9(13) . . ?
O42 Cl4 O44 112.6(12) . . ?
O43 Cl4 O44 109.5(11) . . ?
O42 Cl4 O41 105.5(13) . . ?
O43 Cl4 O41 106.0(13) . . ?
O44 Cl4 O41 107.8(12) . . ?
O52 Cl5 O53 109.0(7) . . ?
O52 Cl5 O54 111.6(7) . . ?
O53 Cl5 O54 108.1(6) . . ?
O52 Cl5 O51 107.7(6) . . ?
O53 Cl5 O51 108.8(6) . . ?
O54 Cl5 O51 111.6(6) . . ?
O63 Cl6 O62 110.3(6) . . ?
O63 Cl6 O61 108.8(6) . . ?
O62 Cl6 O61 111.6(6) . . ?
O63 Cl6 O64 110.0(6) . . ?
O62 Cl6 O64 108.6(6) . . ?
O61 Cl6 O64 107.5(6) . . ?
O72 Cl7 O73 111.8(10) . . ?
O72 Cl7 O74 124.4(9) . . ?
O73 Cl7 O74 107.3(9) . . ?
O72 Cl7 O71 103.7(9) . . ?
O73 Cl7 O71 107.1(10) . . ?
O74 Cl7 O71 100.8(9) . . ?
O83 Cl8 O81 110.7(12) . . ?
O83 Cl8 O84 106.7(10) . . ?
O81 Cl8 O84 115.5(11) . . ?
O83 Cl8 O82 113.6(12) . . ?
O81 Cl8 O82 105.5(12) . . ?
O84 Cl8 O82 104.9(10) . . ?
O102 Cl10 O103 119.0(16) . . ?
O102 Cl10 O104 126.5(19) . . ?
O103 Cl10 O104 99.7(18) . . ?
O102 Cl10 O101 97.9(14) . . ?
O103 Cl10 O101 102.0(14) . . ?
O104 Cl10 O101 109.2(17) . . ?
O102 Cl10 O105 67.6(11) . . ?
O103 Cl10 O105 85.5(13) . . ?
O104 Cl10 O105 81.5(16) . . ?
O101 Cl10 O105 165.4(15) . . ?
Cl10 O102 O105 60.0(9) . . ?
Cl10 O105 O102 52.4(8) . . ?
O111 Cl11 O113 120.8(13) . . ?
O111 Cl11 O115 61.0(9) . . ?
O113 Cl11 O115 108.6(13) . . ?
O111 Cl11 O112 95.0(10) . . ?
O113 Cl11 O112 107.6(13) . . ?
O115 Cl11 O112 143.3(13) . . ?
O111 Cl11 O114 141.3(12) . . ?
O113 Cl11 O114 88.6(12) . . ?
O115 Cl11 O114 87.2(12) . . ?
O112 Cl11 O114 99.3(11) . . ?
Cl11 O111 O115 63.2(8) . . ?
O111 O115 Cl11 55.8(7) . . ?
O3A N2A O4A 124.3(19) . . ?
O3A N2A C1A 119.6(17) . . ?
O4A N2A C1A 107.1(15) . . ?
O4B N2B O3B 126.3(16) . . ?
O4B N2B C1B 117.0(14) . . ?
O3B N2B C1B 116.6(14) . . ?
O4C N2C O3C 122.7(15) . . ?
O4C N2C C1C 122.6(14) . . ?
O3C N2C C1C 112.8(13) . . ?
O4D N2D O3D 128.6(16) . . ?
O4D N2D C1D 108.5(13) . . ?
O3D N2D C1D 122.2(15) . . ?
O3E N2E O4E 127.9(15) . . ?
O3E N2E C1E 115.7(13) . . ?
O4E N2E C1E 116.2(13) . . ?
O3F N2F O4F 125.6(16) . . ?
O3F N2F C1F 117.4(14) . . ?
O4F N2F C1F 115.2(13) . . ?
O3G N2G O4G 133.8(18) . . ?
O3G N2G C1G 114.5(15) . . ?
O4G N2G C1G 111.5(14) . . ?
O4H N2H O3H 122.7(16) . . ?
O4H N2H C1H 120.6(14) . . ?
O3H N2H C1H 114.1(14) . . ?
O3I N2I O4I 133.7(15) . . ?
O3I N2I C1I 115.9(13) . . ?
O4I N2I C1I 109.9(12) . . ?
O4J N2J O3J 123(3) . . ?
O4J N2J C1J 118(2) . . ?
O3J N2J C1J 95.6(17) . . ?
O92 Cl9 O91 112.2(15) . . ?
O92 Cl9 O93 115.3(15) . . ?
O91 Cl9 O93 95.0(12) . . ?
O92 Cl9 O94 107.3(14) . . ?
O91 Cl9 O94 119.9(15) . . ?
O93 Cl9 O94 107.0(13) . . ?

loop_
_geom_bond_atom_site_label_1
_geom_bond_atom_site_label_2
_geom_bond_distance
_geom_bond_site_symmetry_2
_geom_bond_publ_flag
Co1 N11B 2.103(7) . ?
Co1 N21A 2.105(7) . ?
Co1 N21B 2.113(8) . ?
Co1 N11A 2.120(7) . ?
Co1 N11C 2.133(7) . ?
Co1 N21C 2.137(7) . ?
Co2 N51A 2.037(7) . ?
Co2 N41D 2.063(7) 2_556 ?
Co2 N41A 2.108(7) . ?
Co2 N51D 2.122(10) 2_556 ?
Co2 N41B 2.126(7) . ?
Co2 N51B 2.182(7) . ?
Co3 N21E 2.100(7) . ?
Co3 N21D 2.110(7) . ?
Co3 N41C 2.121(7) . ?
Co3 N11E 2.122(6) . ?
Co3 N11D 2.124(6) . ?
Co3 N51C 2.147(6) . ?
Co4 N21H 2.117(7) . ?
Co4 N11G 2.122(7) . ?
Co4 N21F 2.124(7) . ?
Co4 N11F 2.141(7) . ?
Co4 N11H 2.146(7) . ?
Co4 N21G 2.174(7) . ?
Co5 N51G 2.101(7) . ?
Co5 N41F 2.114(7) . ?
Co5 N51I 2.117(8) 2_556 ?
Co5 N51F 2.122(7) . ?
Co5 N41I 2.126(7) 2_556 ?
Co5 N41G 2.148(7) . ?
Co6 N11J 2.120(6) . ?
Co6 N21J 2.122(7) . ?
Co6 N21I 2.134(7) . ?
Co6 N11I 2.144(7) . ?
Co6 N41H 2.147(7) . ?
Co6 N51H 2.177(7) . ?
N11A C12A 1.3900 . ?
N11A C16A 1.3900 . ?
C12A C25A 1.370(9) . ?
C12A C13A 1.3900 . ?
C13A C14A 1.3900 . ?
C14A C15A 1.3900 . ?
C15A C16A 1.3900 . ?
N21A N22A 1.4200 . ?
N21A C25A 1.4200 . ?
N22A C31A 1.371(15) . ?
N22A C23A 1.4200 . ?
C23A C24A 1.4200 . ?
C24A C25A 1.4200 . ?
C31A C32A 1.559(15) . ?
C32A C33A 1.3900 . ?
C32A C37A 1.3900 . ?
C33A C34A 1.3900 . ?
C34A C35A 1.3900 . ?
C34A C38A 1.548(16) . ?
C35A C36A 1.3900 . ?
C36A C37A 1.3900 . ?
C38A N42A 1.333(15) . ?
N41A N42A 1.4200 . ?
N41A C45A 1.4200 . ?
N42A C43A 1.4200 . ?
C43A C44A 1.4200 . ?
C44A C45A 1.4200 . ?
C45A C52A 1.327(9) . ?
N51A C52A 1.3900 . ?
N51A C56A 1.3900 . ?
C52A C53A 1.3900 . ?
C53A C54A 1.3900 . ?
C54A C55A 1.3900 . ?
C55A C56A 1.3900 . ?
N11B C12B 1.3900 . ?
N11B C16B 1.3900 . ?
C12B C25B 1.336(10) . ?
C12B C13B 1.3900 . ?
C13B C14B 1.3900 . ?
C14B C15B 1.3900 . ?
C15B C16B 1.3900 . ?
N21B N22B 1.4200 . ?
N21B C25B 1.4200 . ?
N22B C31B 1.312(17) . ?
N22B C23B 1.4200 . ?
C23B C24B 1.4200 . ?
C24B C25B 1.4200 . ?
C31B C32B 1.531(17) . ?
C32B C33B 1.3900 . ?
C32B C37B 1.3900 . ?
C33B C34B 1.3900 . ?
C34B C35B 1.3900 . ?
C34B C38B 1.514(16) . ?
C35B C36B 1.3900 . ?
C36B C37B 1.3900 . ?
C38B N42B 1.454(15) . ?
N41B N42B 1.4200 . ?
N41B C45B 1.4200 . ?
N42B C43B 1.4200 . ?
C43B C44B 1.4200 . ?
C44B C45B 1.4200 . ?
C45B C52B 1.357(9) . ?
N51B C52B 1.3900 . ?
N51B C56B 1.3900 . ?
C52B C53B 1.3900 . ?
C53B C54B 1.3900 . ?
C54B C55B 1.3900 . ?
C55B C56B 1.3900 . ?
N11C C12C 1.3900 . ?
N11C C16C 1.3900 . ?
C12C C25C 1.323(9) . ?
C12C C13C 1.3900 . ?
C13C C14C 1.3900 . ?
C14C C15C 1.3900 . ?
C15C C16C 1.3900 . ?
N21C N22C 1.4200 . ?
N21C C25C 1.4200 . ?
N22C C23C 1.4200 . ?
N22C C31C 1.430(13) . ?
C23C C24C 1.4200 . ?
C24C C25C 1.4200 . ?
C31C C32C 1.494(13) . ?
C32C C33C 1.3900 . ?
C32C C37C 1.3900 . ?
C33C C34C 1.3900 . ?
C34C C35C 1.3900 . ?
C34C C38C 1.544(14) . ?
C35C C36C 1.3900 . ?
C36C C37C 1.3900 . ?
C38C N42C 1.458(14) . ?
N41C N42C 1.4200 . ?
N41C C45C 1.4200 . ?
N42C C43C 1.4200 . ?
C43C C44C 1.4200 . ?
C44C C45C 1.4200 . ?
C45C C52C 1.365(8) . ?
N51C C52C 1.3900 . ?
N51C C56C 1.3900 . ?
C52C C53C 1.3900 . ?
C53C C54C 1.3900 . ?
C54C C55C 1.3900 . ?
C55C C56C 1.3900 . ?
N11D C12D 1.3900 . ?
N11D C16D 1.3900 . ?
C12D C25D 1.332(9) . ?
C12D C13D 1.3900 . ?
C13D C14D 1.3900 . ?
C14D C15D 1.3900 . ?
C15D C16D 1.3900 . ?
N21D N22D 1.4200 . ?
N21D C25D 1.4200 . ?
N22D C23D 1.4200 . ?
N22D C31D 1.471(15) . ?
C23D C24D 1.4200 . ?
C24D C25D 1.4200 . ?
C31D C32D 1.534(15) . ?
C32D C33D 1.3900 . ?
C32D C37D 1.3900 . ?
C33D C34D 1.3900 . ?
C34D C35D 1.3900 . ?
C34D C38D 1.613(14) . ?
C35D C36D 1.3900 . ?
C36D C37D 1.3900 . ?
C38D N42D 1.299(13) . ?
N41D N42D 1.4200 . ?
N41D C45D 1.4200 . ?
N41D Co2 2.063(7) 2_556 ?
N42D C43D 1.4200 . ?
C43D C44D 1.4200 . ?
C44D C45D 1.4200 . ?
C45D C52D 1.345(12) . ?
N51D C52D 1.3900 . ?
N51D C56D 1.3900 . ?
N51D Co2 2.122(10) 2_556 ?
C52D C53D 1.3900 . ?
C53D C54D 1.3900 . ?
C54D C55D 1.3900 . ?
C55D C56D 1.3900 . ?
N11E C12E 1.3900 . ?
N11E C16E 1.3900 . ?
C12E C25E 1.339(9) . ?
C12E C13E 1.3900 . ?
C13E C14E 1.3900 . ?
C14E C15E 1.3900 . ?
C15E C16E 1.3900 . ?
N21E N22E 1.4200 . ?
N21E C25E 1.4200 . ?
N22E C31E 1.384(13) . ?
N22E C23E 1.4200 . ?
C23E C24E 1.4200 . ?
C24E C25E 1.4200 . ?
C31E C33E 1.417(16) . ?
C32E C33E 1.356(14) 2_556 ?
C32E C33E 1.356(14) . ?
C33E C34E 1.390(16) . ?
C34E C35E 1.470(16) . ?
C35E C34E 1.470(16) 2_556 ?
N11F C12F 1.3900 . ?
N11F C16F 1.3900 . ?
C12F C13F 1.3900 . ?
C12F C25F 1.393(9) . ?
C13F C14F 1.3900 . ?
C14F C15F 1.3900 . ?
C15F C16F 1.3900 . ?
N21F N22F 1.4200 . ?
N21F C25F 1.4200 . ?
N22F C23F 1.4200 . ?
N22F C31F 1.467(13) . ?
C23F C24F 1.4200 . ?
C24F C25F 1.4200 . ?
C31F C32F 1.532(13) . ?
C32F C33F 1.3900 . ?
C32F C37F 1.3900 . ?
C33F C34F 1.3900 . ?
C34F C35F 1.3900 . ?
C34F C38F 1.455(15) . ?
C35F C36F 1.3900 . ?
C36F C37F 1.3900 . ?
C38F N42F 1.465(15) . ?
N41F C45F 1.4200 . ?
N41F N42F 1.4200 . ?
N42F C43F 1.4200 . ?
C43F C44F 1.4200 . ?
C44F C45F 1.4200 . ?
C45F C52F 1.313(9) . ?
N51F C52F 1.3900 . ?
N51F C56F 1.3900 . ?
C52F C53F 1.3900 . ?
C53F C54F 1.3900 . ?
C54F C55F 1.3900 . ?
C55F C56F 1.3900 . ?
N11G C12G 1.3900 . ?
N11G C16G 1.3900 . ?
C12G C13G 1.3900 . ?
C12G C25G 1.441(9) . ?
C13G C14G 1.3900 . ?
C14G C15G 1.3900 . ?
C15G C16G 1.3900 . ?
N21G N22G 1.4200 . ?
N21G C25G 1.4200 . ?
N22G C31G 1.355(13) . ?
N22G C23G 1.4200 . ?
C23G C24G 1.4200 . ?
C24G C25G 1.4200 . ?
C31G C32G 1.577(13) . ?
C32G C33G 1.3900 . ?
C32G C37G 1.3900 . ?
C33G C34G 1.3900 . ?
C34G C35G 1.3900 . ?
C34G C38G 1.422(13) . ?
C35G C36G 1.3900 . ?
C36G C37G 1.3900 . ?
C38G N42G 1.430(13) . ?
N41G C45G 1.4200 . ?
N41G N42G 1.4200 . ?
N42G C43G 1.4200 . ?
C43G C44G 1.4200 . ?
C44G C45G 1.4200 . ?
C45G C52G 1.330(9) . ?
N51G C52G 1.3900 . ?
N51G C56G 1.3900 . ?
C52G C53G 1.3900 . ?
C53G C54G 1.3900 . ?
C54G C55G 1.3900 . ?
C55G C56G 1.3900 . ?
N11H C12H 1.3900 . ?
N11H C16H 1.3900 . ?
C12H C13H 1.3900 . ?
C12H C25H 1.461(10) . ?
C13H C14H 1.3900 . ?
C14H C15H 1.3900 . ?
C15H C16H 1.3900 . ?
N21H C25H 1.4200 . ?
N21H N22H 1.4200 . ?
N22H C23H 1.4200 . ?
N22H C31H 1.471(14) . ?
C23H C24H 1.4200 . ?
C24H C25H 1.4200 . ?
C31H C32H 1.537(15) . ?
C32H C33H 1.3900 . ?
C32H C37H 1.3900 . ?
C33H C34H 1.3900 . ?
C34H C35H 1.3900 . ?
C34H C38H 1.535(13) . ?
C35H C36H 1.3900 . ?
C36H C37H 1.3900 . ?
C38H N42H 1.406(13) . ?
N41H N42H 1.4200 . ?
N41H C45H 1.4200 . ?
N42H C43H 1.4200 . ?
C43H C44H 1.4200 . ?
C44H C45H 1.4200 . ?
C45H C52H 1.451(9) . ?
N51H C52H 1.3900 . ?
N51H C56H 1.3900 . ?
C52H C53H 1.3900 . ?
C53H C54H 1.3900 . ?
C54H C55H 1.3900 . ?
C55H C56H 1.3900 . ?
N11I C12I 1.3900 . ?
N11I C16I 1.3900 . ?
C12I C25I 1.388(9) . ?
C12I C13I 1.3900 . ?
C13I C14I 1.3900 . ?
C14I C15I 1.3900 . ?
C15I C16I 1.3900 . ?
N21I N22I 1.4200 . ?
N21I C25I 1.4200 . ?
N22I C31I 1.370(13) . ?
N22I C23I 1.4200 . ?
C23I C24I 1.4200 . ?
C24I C25I 1.4200 . ?
C31I C32I 1.488(14) . ?
C32I C33I 1.3900 . ?
C32I C37I 1.3900 . ?
C33I C34I 1.3900 . ?
C34I C35I 1.3900 . ?
C34I C38I 1.456(14) . ?
C35I C36I 1.3900 . ?
C36I C37I 1.3900 . ?
C38I N42I 1.429(14) . ?
N41I N42I 1.4200 . ?
N41I C45I 1.4200 . ?
N41I Co5 2.126(7) 2_556 ?
N42I C43I 1.4200 . ?
C43I C44I 1.4200 . ?
C44I C45I 1.4200 . ?
C45I C52I 1.322(10) . ?
N51I C52I 1.3900 . ?
N51I C56I 1.3900 . ?
N51I Co5 2.117(8) 2_556 ?
C52I C53I 1.3900 . ?
C53I C54I 1.3900 . ?
C54I C55I 1.3900 . ?
C55I C56I 1.3900 . ?
N11J C12J 1.3900 . ?
N11J C16J 1.3900 . ?
C12J C25J 1.323(9) . ?
C12J C13J 1.3900 . ?
C13J C14J 1.3900 . ?
C14J C15J 1.3900 . ?
C15J C16J 1.3900 . ?
N21J N22J 1.4200 . ?
N21J C25J 1.4200 . ?
N22J C23J 1.4200 . ?
N22J C31J 1.433(13) . ?
C23J C24J 1.4200 . ?
C24J C25J 1.4200 . ?
C31J C32J 1.489(17) . ?
C32J C34J 1.351(17) . ?
C32J C33J 1.407(15) . ?
C33J C32J 1.407(15) 2_556 ?
C34J C35J 1.340(14) . ?
C35J C34J 1.340(14) 2_556 ?
Cl1 O11 1.429(10) . ?
Cl1 O14 1.449(10) . ?
Cl1 O12 1.492(10) . ?
Cl1 O13 1.507(10) . ?
Cl2 O22 1.436(8) . ?
Cl2 O21 1.440(8) . ?
Cl2 O23 1.461(8) . ?
Cl2 O24 1.518(9) . ?
Cl3 O33 1.444(9) . ?
Cl3 O31 1.464(9) . ?
Cl3 O32 1.467(9) . ?
Cl3 O34 1.484(9) . ?
Cl4 O42 1.438(12) . ?
Cl4 O43 1.472(12) . ?
Cl4 O44 1.502(11) . ?
Cl4 O41 1.536(13) . ?
Cl5 O52 1.453(9) . ?
Cl5 O53 1.461(8) . ?
Cl5 O54 1.484(8) . ?
Cl5 O51 1.500(9) . ?
Cl6 O63 1.435(8) . ?
Cl6 O62 1.446(8) . ?
Cl6 O61 1.474(8) . ?
Cl6 O64 1.482(8) . ?
Cl7 O72 1.414(11) . ?
Cl7 O73 1.440(11) . ?
Cl7 O74 1.458(9) . ?
Cl7 O71 1.536(11) . ?
Cl8 O83 1.416(11) . ?
Cl8 O81 1.475(12) . ?
Cl8 O84 1.480(10) . ?
Cl8 O82 1.483(12) . ?
Cl10 O102 1.415(15) . ?
Cl10 O103 1.438(15) . ?
Cl10 O104 1.461(18) . ?
Cl10 O101 1.536(14) . ?
Cl10 O105 1.547(14) . ?
O102 O105 1.65(3) . ?
Cl11 O111 1.399(11) . ?
Cl11 O113 1.477(15) . ?
Cl11 O115 1.510(15) . ?
Cl11 O112 1.555(14) . ?
Cl11 O114 1.601(15) . ?
O111 O115 1.48(2) . ?
C1A N2A 1.470(13) . ?
N2A O3A 1.213(12) . ?
N2A O4A 1.236(13) . ?
C1B N2B 1.483(13) . ?
N2B O4B 1.186(11) . ?
N2B O3B 1.245(11) . ?
C1C N2C 1.495(12) . ?
N2C O4C 1.205(11) . ?
N2C O3C 1.232(11) . ?
C1D N2D 1.435(12) . ?
N2D O4D 1.248(12) . ?
N2D O3D 1.285(12) . ?
C1E N2E 1.471(12) . ?
N2E O3E 1.217(11) . ?
N2E O4E 1.240(11) . ?
C1F N2F 1.506(12) . ?
N2F O3F 1.212(12) . ?
N2F O4F 1.257(11) . ?
C1G N2G 1.514(13) . ?
N2G O3G 1.227(12) . ?
N2G O4G 1.254(12) . ?
C1H N2H 1.458(12) . ?
N2H O4H 1.195(11) . ?
N2H O3H 1.197(12) . ?
C1I N2I 1.522(12) . ?
N2I O3I 1.207(11) . ?
N2I O4I 1.237(11) . ?
C1J N2J 1.490(15) . ?
N2J O4J 1.208(14) . ?
N2J O3J 1.229(14) . ?
Cl9 O92 1.411(13) . ?
Cl9 O91 1.451(12) . ?
Cl9 O93 1.478(12) . ?
Cl9 O94 1.498(12) . ?

loop_
_geom_torsion_atom_site_label_1
_geom_torsion_atom_site_label_2
_geom_torsion_atom_site_label_3
_geom_torsion_atom_site_label_4
_geom_torsion
_geom_torsion_site_symmetry_1
_geom_torsion_site_symmetry_2
_geom_torsion_site_symmetry_3
_geom_torsion_site_symmetry_4
_geom_torsion_publ_flag
N11B Co1 N11A C12A -41(18) . . . . ?
N21A Co1 N11A C12A -7.5(4) . . . . ?
N21B Co1 N11A C12A -95.8(5) . . . . ?
N11C Co1 N11A C12A 87.0(5) . . . . ?
N21C Co1 N11A C12A 162.6(5) . . . . ?
N11B Co1 N11A C16A 152(18) . . . . ?
N21A Co1 N11A C16A -174.3(5) . . . . ?
N21B Co1 N11A C16A 97.4(5) . . . . ?
N11C Co1 N11A C16A -79.7(5) . . . . ?
N21C Co1 N11A C16A -4.1(5) . . . . ?
C16A N11A C12A C25A 177.6(9) . . . . ?
Co1 N11A C12A C25A 10.3(8) . . . . ?
C16A N11A C12A C13A 0.0 . . . . ?
Co1 N11A C12A C13A -167.3(5) . . . . ?
C25A C12A C13A C14A -177.3(10) . . . . ?
N11A C12A C13A C14A 0.0 . . . . ?
C12A C13A C14A C15A 0.0 . . . . ?
C13A C14A C15A C16A 0.0 . . . . ?
C14A C15A C16A N11A 0.0 . . . . ?
C12A N11A C16A C15A 0.0 . . . . ?
Co1 N11A C16A C15A 166.1(6) . . . . ?
N11B Co1 N21A N22A -1.9(9) . . . . ?
N21B Co1 N21A N22A -80.5(8) . . . . ?
N11A Co1 N21A N22A 178.8(8) . . . . ?
N11C Co1 N21A N22A 95.8(8) . . . . ?
N21C Co1 N21A N22A 134.3(15) . . . . ?
N11B Co1 N21A C25A -177.1(5) . . . . ?
N21B Co1 N21A C25A 104.2(6) . . . . ?
N11A Co1 N21A C25A 3.6(5) . . . . ?
N11C Co1 N21A C25A -79.5(5) . . . . ?
N21C Co1 N21A C25A -41.0(17) . . . . ?
C25A N21A N22A C31A 174.2(12) . . . . ?
Co1 N21A N22A C31A -1.2(14) . . . . ?
C25A N21A N22A C23A 0.0 . . . . ?
Co1 N21A N22A C23A -175.4(9) . . . . ?
C31A N22A C23A C24A -173.8(13) . . . . ?
N21A N22A C23A C24A 0.0 . . . . ?
N22A C23A C24A C25A 0.0 . . . . ?
N11A C12A C25A C24A 177.8(7) . . . . ?
C13A C12A C25A C24A -4.8(13) . . . . ?
N11A C12A C25A N21A -7.4(10) . . . . ?
C13A C12A C25A N21A 170.0(5) . . . . ?
C23A C24A C25A C12A 175.3(12) . . . . ?
C23A C24A C25A N21A 0.0 . . . . ?
N22A N21A C25A C12A -176.0(10) . . . . ?
Co1 N21A C25A C12A 0.8(9) . . . . ?
N22A N21A C25A C24A 0.0 . . . . ?
Co1 N21A C25A C24A 176.8(6) . . . . ?
N21A N22A C31A C32A 125.2(11) . . . . ?
C23A N22A C31A C32A -61.9(15) . . . . ?
N22A C31A C32A C33A -61.4(14) . . . . ?
N22A C31A C32A C37A 120.0(11) . . . . ?
C37A C32A C33A C34A 0.0 . . . . ?
C31A C32A C33A C34A -178.7(10) . . . . ?
C32A C33A C34A C35A 0.0 . . . . ?
C32A C33A C34A C38A 179.2(11) . . . . ?
C33A C34A C35A C36A 0.0 . . . . ?
C38A C34A C35A C36A -179.2(11) . . . . ?
C34A C35A C36A C37A 0.0 . . . . ?
C35A C36A C37A C32A 0.0 . . . . ?
C33A C32A C37A C36A 0.0 . . . . ?
C31A C32A C37A C36A 178.6(10) . . . . ?
C35A C34A C38A N42A 8.0(17) . . . . ?
C33A C34A C38A N42A -171.2(9) . . . . ?
N51A Co2 N41A N42A 173.8(9) . . . . ?
N41D Co2 N41A N42A -96.5(8) 2_556 . . . ?
N51D Co2 N41A N42A -172(7) 2_556 . . . ?
N41B Co2 N41A N42A 3.8(9) . . . . ?
N51B Co2 N41A N42A 80.5(8) . . . . ?
N51A Co2 N41A C45A 12.3(5) . . . . ?
N41D Co2 N41A C45A 102.1(5) 2_556 . . . ?
N51D Co2 N41A C45A 26(7) 2_556 . . . ?
N41B Co2 N41A C45A -157.6(5) . . . . ?
N51B Co2 N41A C45A -80.9(5) . . . . ?
C34A C38A N42A C43A 78.0(16) . . . . ?
C34A C38A N42A N41A -97.2(13) . . . . ?
C45A N41A N42A C38A 176.2(12) . . . . ?
Co2 N41A N42A C38A 14.7(14) . . . . ?
C45A N41A N42A C43A 0.0 . . . . ?
Co2 N41A N42A C43A -161.6(9) . . . . ?
C38A N42A C43A C44A -175.7(13) . . . . ?
N41A N42A C43A C44A 0.0 . . . . ?
N42A C43A C44A C45A 0.0 . . . . ?
N42A N41A C45A C52A 175.1(10) . . . . ?
Co2 N41A C45A C52A -17.1(9) . . . . ?
N42A N41A C45A C44A 0.0 . . . . ?
Co2 N41A C45A C44A 167.8(6) . . . . ?
C43A C44A C45A C52A -173.9(12) . . . . ?
C43A C44A C45A N41A 0.0 . . . . ?
N41D Co2 N51A C52A -106.3(5) 2_556 . . . ?
N41A Co2 N51A C52A -6.9(5) . . . . ?
N51D Co2 N51A C52A 174.1(6) 2_556 . . . ?
N41B Co2 N51A C52A 65(2) . . . . ?
N51B Co2 N51A C52A 80.6(5) . . . . ?
N41D Co2 N51A C56A 73.1(6) 2_556 . . . ?
N41A Co2 N51A C56A 172.5(6) . . . . ?
N51D Co2 N51A C56A -6.5(7) 2_556 . . . ?
N41B Co2 N51A C56A -116(2) . . . . ?
N51B Co2 N51A C56A -100.0(6) . . . . ?
N41A C45A C52A C53A -167.6(5) . . . . ?
C44A C45A C52A C53A 5.9(14) . . . . ?
N41A C45A C52A N51A 12.3(11) . . . . ?
C44A C45A C52A N51A -174.2(7) . . . . ?
C56A N51A C52A C45A -179.9(10) . . . . ?
Co2 N51A C52A C45A -0.5(8) . . . . ?
C56A N51A C52A C53A 0.0 . . . . ?
Co2 N51A C52A C53A 179.5(6) . . . . ?
C45A C52A C53A C54A 179.9(10) . . . . ?
N51A C52A C53A C54A 0.0 . . . . ?
C52A C53A C54A C55A 0.0 . . . . ?
C53A C54A C55A C56A 0.0 . . . . ?
C54A C55A C56A N51A 0.0 . . . . ?
C52A N51A C56A C55A 0.0 . . . . ?
Co2 N51A C56A C55A -179.4(6) . . . . ?
N21A Co1 N11B C12B -80.3(5) . . . . ?
N21B Co1 N11B C12B 8.0(5) . . . . ?
N11A Co1 N11B C12B -47(18) . . . . ?
N11C Co1 N11B C12B -174.9(5) . . . . ?
N21C Co1 N11B C12B 109.4(5) . . . . ?
N21A Co1 N11B C16B 95.9(6) . . . . ?
N21B Co1 N11B C16B -175.7(6) . . . . ?
N11A Co1 N11B C16B 130(18) . . . . ?
N11C Co1 N11B C16B 1.4(6) . . . . ?
N21C Co1 N11B C16B -74.4(6) . . . . ?
C16B N11B C12B C25B 169.3(9) . . . . ?
Co1 N11B C12B C25B -14.0(8) . . . . ?
C16B N11B C12B C13B 0.0 . . . . ?
Co1 N11B C12B C13B 176.6(6) . . . . ?
C25B C12B C13B C14B -169.2(10) . . . . ?
N11B C12B C13B C14B 0.0 . . . . ?
C12B C13B C14B C15B 0.0 . . . . ?
C13B C14B C15B C16B 0.0 . . . . ?
C14B C15B C16B N11B 0.0 . . . . ?
C12B N11B C16B C15B 0.0 . . . . ?
Co1 N11B C16B C15B -176.0(7) . . . . ?
N11B Co1 N21B N22B -177.8(9) . . . . ?
N21A Co1 N21B N22B -76.8(9) . . . . ?
N11A Co1 N21B N22B 1.2(9) . . . . ?
N11C Co1 N21B N22B 148(4) . . . . ?
N21C Co1 N21B N22B 95.1(8) . . . . ?
N11B Co1 N21B C25B -1.8(6) . . . . ?
N21A Co1 N21B C25B 99.2(6) . . . . ?
N11A Co1 N21B C25B 177.2(6) . . . . ?
N11C Co1 N21B C25B -36(4) . . . . ?
N21C Co1 N21B C25B -88.9(6) . . . . ?
C25B N21B N22B C31B -180.0(15) . . . . ?
Co1 N21B N22B C31B -3.9(16) . . . . ?
C25B N21B N22B C23B 0.0 . . . . ?
Co1 N21B N22B C23B 176.1(9) . . . . ?
C31B N22B C23B C24B 180.0(17) . . . . ?
N21B N22B C23B C24B 0.0 . . . . ?
N22B C23B C24B C25B 0.0 . . . . ?
C13B C12B C25B C24B -8.0(13) . . . . ?
N11B C12B C25B C24B -177.4(7) . . . . ?
C13B C12B C25B N21B -177.6(6) . . . . ?
N11B C12B C25B N21B 13.1(11) . . . . ?
C23B C24B C25B C12B -170.3(13) . . . . ?
C23B C24B C25B N21B 0.0 . . . . ?
N22B N21B C25B C12B 172.1(10) . . . . ?
Co1 N21B C25B C12B -5.2(10) . . . . ?
N22B N21B C25B C24B 0.0 . . . . ?
Co1 N21B C25B C24B -177.3(7) . . . . ?
N21B N22B C31B C32B 100.9(16) . . . . ?
C23B N22B C31B C32B -79(2) . . . . ?
N22B C31B C32B C33B 26(2) . . . . ?
N22B C31B C32B C37B -156.8(12) . . . . ?
C37B C32B C33B C34B 0.0 . . . . ?
C31B C32B C33B C34B 177.5(11) . . . . ?
C32B C33B C34B C35B 0.0 . . . . ?
C32B C33B C34B C38B -175.9(11) . . . . ?
C33B C34B C35B C36B 0.0 . . . . ?
C38B C34B C35B C36B 175.8(11) . . . . ?
C34B C35B C36B C37B 0.0 . . . . ?
C35B C36B C37B C32B 0.0 . . . . ?
C33B C32B C37B C36B 0.0 . . . . ?
C31B C32B C37B C36B -177.3(12) . . . . ?
C33B C34B C38B N42B -91.3(11) . . . . ?
C35B C34B C38B N42B 92.8(11) . . . . ?
N51A Co2 N41B N42B -169.3(19) . . . . ?
N41D Co2 N41B N42B 1.6(9) 2_556 . . . ?
N41A Co2 N41B N42B -99.2(8) . . . . ?
N51D Co2 N41B N42B 80.5(9) 2_556 . . . ?
N51B Co2 N41B N42B 174.4(9) . . . . ?
N51A Co2 N41B C45B 22(2) . . . . ?
N41D Co2 N41B C45B -167.4(5) 2_556 . . . ?
N41A Co2 N41B C45B 91.7(5) . . . . ?
N51D Co2 N41B C45B -88.5(6) 2_556 . . . ?
N51B Co2 N41B C45B 5.4(5) . . . . ?
C45B N41B N42B C43B 0.0 . . . . ?
Co2 N41B N42B C43B -169.3(9) . . . . ?
C45B N41B N42B C38B 176.1(11) . . . . ?
Co2 N41B N42B C38B 6.8(14) . . . . ?
C34B C38B N42B C43B -20.9(18) . . . . ?
C34B C38B N42B N41B 164.4(9) . . . . ?
N41B N42B C43B C44B 0.0 . . . . ?
C38B N42B C43B C44B -175.1(14) . . . . ?
N42B C43B C44B C45B 0.0 . . . . ?
C43B C44B C45B C52B 179.7(12) . . . . ?
C43B C44B C45B N41B 0.0 . . . . ?
N42B N41B C45B C52B -179.7(11) . . . . ?
Co2 N41B C45B C52B -7.1(10) . . . . ?
N42B N41B C45B C44B 0.0 . . . . ?
Co2 N41B C45B C44B 172.6(6) . . . . ?
N51A Co2 N51B C52B 179.2(5) . . . . ?
N41D Co2 N51B C52B 57(3) 2_556 . . . ?
N41A Co2 N51B C52B -101.5(5) . . . . ?
N51D Co2 N51B C52B 82.5(5) 2_556 . . . ?
N41B Co2 N51B C52B -3.7(5) . . . . ?
N51A Co2 N51B C56B 1.7(6) . . . . ?
N41D Co2 N51B C56B -120(3) 2_556 . . . ?
N41A Co2 N51B C56B 81.0(6) . . . . ?
N51D Co2 N51B C56B -95.0(6) 2_556 . . . ?
N41B Co2 N51B C56B 178.8(6) . . . . ?
C44B C45B C52B N51B -175.6(7) . . . . ?
N41B C45B C52B N51B 4.0(11) . . . . ?
C44B C45B C52B C53B 3.1(13) . . . . ?
N41B C45B C52B C53B -177.2(6) . . . . ?
C56B N51B C52B C45B 178.8(9) . . . . ?
Co2 N51B C52B C45B 1.2(8) . . . . ?
C56B N51B C52B C53B 0.0 . . . . ?
Co2 N51B C52B C53B -177.6(6) . . . . ?
C45B C52B C53B C54B -178.7(10) . . . . ?
N51B C52B C53B C54B 0.0 . . . . ?
C52B C53B C54B C55B 0.0 . . . . ?
C53B C54B C55B C56B 0.0 . . . . ?
C54B C55B C56B N51B 0.0 . . . . ?
C52B N51B C56B C55B 0.0 . . . . ?
Co2 N51B C56B C55B 177.4(6) . . . . ?
N11B Co1 N11C C12C -98.0(4) . . . . ?
N21A Co1 N11C C12C 160.6(5) . . . . ?
N21B Co1 N11C C12C -65(4) . . . . ?
N11A Co1 N11C C12C 83.0(5) . . . . ?
N21C Co1 N11C C12C -10.4(4) . . . . ?
N11B Co1 N11C C16C 97.6(5) . . . . ?
N21A Co1 N11C C16C -3.8(5) . . . . ?
N21B Co1 N11C C16C 131(4) . . . . ?
N11A Co1 N11C C16C -81.4(5) . . . . ?
N21C Co1 N11C C16C -174.8(5) . . . . ?
C16C N11C C12C C25C 177.3(9) . . . . ?
Co1 N11C C12C C25C 12.2(8) . . . . ?
C16C N11C C12C C13C 0.0 . . . . ?
Co1 N11C C12C C13C -165.1(5) . . . . ?
C25C C12C C13C C14C -177.1(9) . . . . ?
N11C C12C C13C C14C 0.0 . . . . ?
C12C C13C C14C C15C 0.0 . . . . ?
C13C C14C C15C C16C 0.0 . . . . ?
C14C C15C C16C N11C 0.0 . . . . ?
C12C N11C C16C C15C 0.0 . . . . ?
Co1 N11C C16C C15C 163.6(6) . . . . ?
N11B Co1 N21C N22C -79.9(8) . . . . ?
N21A Co1 N21C N22C 143.0(14) . . . . ?
N21B Co1 N21C N22C -1.5(9) . . . . ?
N11A Co1 N21C N22C 99.6(8) . . . . ?
N11C Co1 N21C N22C -177.2(8) . . . . ?
N11B Co1 N21C C25C 104.7(5) . . . . ?
N21A Co1 N21C C25C -32.4(17) . . . . ?
N21B Co1 N21C C25C -176.9(5) . . . . ?
N11A Co1 N21C C25C -75.8(5) . . . . ?
N11C Co1 N21C C25C 7.4(5) . . . . ?
C25C N21C N22C C23C 0.0 . . . . ?
Co1 N21C N22C C23C -175.6(9) . . . . ?
C25C N21C N22C C31C 178.6(10) . . . . ?
Co1 N21C N22C C31C 3.0(12) . . . . ?
N21C N22C C23C C24C 0.0 . . . . ?
C31C N22C C23C C24C -178.4(12) . . . . ?
N22C C23C C24C C25C 0.0 . . . . ?
N11C C12C C25C C24C 173.8(7) . . . . ?
C13C C12C C25C C24C -9.0(13) . . . . ?
N11C C12C C25C N21C -5.7(10) . . . . ?
C13C C12C C25C N21C 171.5(5) . . . . ?
C23C C24C C25C C12C -179.5(12) . . . . ?
C23C C24C C25C N21C 0.0 . . . . ?
N22C N21C C25C C12C 179.6(10) . . . . ?
Co1 N21C C25C C12C -3.6(9) . . . . ?
N22C N21C C25C C24C 0.0 . . . . ?
Co1 N21C C25C C24C 176.8(6) . . . . ?
N21C N22C C31C C32C 96.3(11) . . . . ?
C23C N22C C31C C32C -85.5(12) . . . . ?
N22C C31C C32C C33C -176.7(8) . . . . ?
N22C C31C C32C C37C 5.8(14) . . . . ?
C37C C32C C33C C34C 0.0 . . . . ?
C31C C32C C33C C34C -177.6(9) . . . . ?
C32C C33C C34C C35C 0.0 . . . . ?
C32C C33C C34C C38C -177.7(11) . . . . ?
C33C C34C C35C C36C 0.0 . . . . ?
C38C C34C C35C C36C 178.0(9) . . . . ?
C34C C35C C36C C37C 0.0 . . . . ?
C35C C36C C37C C32C 0.0 . . . . ?
C33C C32C C37C C36C 0.0 . . . . ?
C31C C32C C37C C36C 177.4(10) . . . . ?
C33C C34C C38C N42C -13.8(15) . . . . ?
C35C C34C C38C N42C 168.3(8) . . . . ?
N21E Co3 N41C N42C -94.9(8) . . . . ?
N21D Co3 N41C N42C 8.6(8) . . . . ?
N11E Co3 N41C N42C -171.7(17) . . . . ?
N11D Co3 N41C N42C 83.8(8) . . . . ?
N51C Co3 N41C N42C 176.1(8) . . . . ?
N21E Co3 N41C C45C 97.4(5) . . . . ?
N21D Co3 N41C C45C -159.2(5) . . . . ?
N11E Co3 N41C C45C 21(2) . . . . ?
N11D Co3 N41C C45C -84.0(5) . . . . ?
N51C Co3 N41C C45C 8.4(4) . . . . ?
C45C N41C N42C C43C 0.0 . . . . ?
Co3 N41C N42C C43C -168.1(8) . . . . ?
C45C N41C N42C C38C -177.5(11) . . . . ?
Co3 N41C N42C C38C 14.5(12) . . . . ?
C34C C38C N42C N41C -92.9(11) . . . . ?
C34C C38C N42C C43C 90.2(12) . . . . ?
N41C N42C C43C C44C 0.0 . . . . ?
C38C N42C C43C C44C 177.2(12) . . . . ?
N42C C43C C44C C45C 0.0 . . . . ?
C43C C44C C45C C52C -176.5(11) . . . . ?
C43C C44C C45C N41C 0.0 . . . . ?
N42C N41C C45C C52C 176.9(10) . . . . ?
Co3 N41C C45C C52C -11.5(9) . . . . ?
N42C N41C C45C C44C 0.0 . . . . ?
Co3 N41C C45C C44C 171.7(6) . . . . ?
N21E Co3 N51C C52C -106.4(4) . . . . ?
N21D Co3 N51C C52C 70.3(17) . . . . ?
N41C Co3 N51C C52C -5.5(4) . . . . ?
N11E Co3 N51C C52C 176.6(4) . . . . ?
N11D Co3 N51C C52C 81.7(4) . . . . ?
N21E Co3 N51C C56C 73.3(5) . . . . ?
N21D Co3 N51C C56C -109.9(16) . . . . ?
N41C Co3 N51C C56C 174.3(5) . . . . ?
N11E Co3 N51C C56C -3.7(5) . . . . ?
N11D Co3 N51C C56C -98.6(5) . . . . ?
C44C C45C C52C N51C -177.0(6) . . . . ?
N41C C45C C52C N51C 6.9(10) . . . . ?
C44C C45C C52C C53C 4.6(13) . . . . ?
N41C C45C C52C C53C -171.5(5) . . . . ?
C56C N51C C52C C45C -178.6(8) . . . . ?
Co3 N51C C52C C45C 1.2(7) . . . . ?
C56C N51C C52C C53C 0.0 . . . . ?
Co3 N51C C52C C53C 179.7(5) . . . . ?
C45C C52C C53C C54C 178.3(10) . . . . ?
N51C C52C C53C C54C 0.0 . . . . ?
C52C C53C C54C C55C 0.0 . . . . ?
C53C C54C C55C C56C 0.0 . . . . ?
C54C C55C C56C N51C 0.0 . . . . ?
C52C N51C C56C C55C 0.0 . . . . ?
Co3 N51C C56C C55C -179.7(6) . . . . ?
N21E Co3 N11D C12D 58(2) . . . . ?
N21D Co3 N11D C12D -12.1(4) . . . . ?
N41C Co3 N11D C12D -113.0(4) . . . . ?
N11E Co3 N11D C12D 76.5(4) . . . . ?
N51C Co3 N11D C12D 170.5(4) . . . . ?
N21E Co3 N11D C16D -118(2) . . . . ?
N21D Co3 N11D C16D 171.5(5) . . . . ?
N41C Co3 N11D C16D 70.6(5) . . . . ?
N11E Co3 N11D C16D -99.9(5) . . . . ?
N51C Co3 N11D C16D -5.9(5) . . . . ?
C16D N11D C12D C25D -176.3(9) . . . . ?
Co3 N11D C12D C25D 7.1(8) . . . . ?
C16D N11D C12D C13D 0.0 . . . . ?
Co3 N11D C12D C13D -176.6(5) . . . . ?
C25D C12D C13D C14D 175.9(10) . . . . ?
N11D C12D C13D C14D 0.0 . . . . ?
C12D C13D C14D C15D 0.0 . . . . ?
C13D C14D C15D C16D 0.0 . . . . ?
C14D C15D C16D N11D 0.0 . . . . ?
C12D N11D C16D C15D 0.0 . . . . ?
Co3 N11D C16D C15D 176.2(6) . . . . ?
N21E Co3 N21D N22D 1.0(8) . . . . ?
N41C Co3 N21D N22D -102.4(7) . . . . ?
N11E Co3 N21D N22D 77.6(7) . . . . ?
N11D Co3 N21D N22D 172.6(8) . . . . ?
N51C Co3 N21D N22D -175.7(14) . . . . ?
N21E Co3 N21D C25D -157.0(5) . . . . ?
N41C Co3 N21D C25D 99.6(5) . . . . ?
N11E Co3 N21D C25D -80.3(5) . . . . ?
N11D Co3 N21D C25D 14.7(5) . . . . ?
N51C Co3 N21D C25D 26.3(17) . . . . ?
C25D N21D N22D C23D 0.0 . . . . ?
Co3 N21D N22D C23D -158.6(8) . . . . ?
C25D N21D N22D C31D -177.5(12) . . . . ?
Co3 N21D N22D C31D 23.8(13) . . . . ?
N21D N22D C23D C24D 0.0 . . . . ?
C31D N22D C23D C24D 177.2(13) . . . . ?
N22D C23D C24D C25D 0.0 . . . . ?
C13D C12D C25D C24D 9.1(13) . . . . ?
N11D C12D C25D C24D -174.8(7) . . . . ?
C13D C12D C25D N21D -169.8(5) . . . . ?
N11D C12D C25D N21D 6.3(10) . . . . ?
C23D C24D C25D C12D -178.9(12) . . . . ?
C23D C24D C25D N21D 0.0 . . . . ?
N22D N21D C25D C12D 179.1(10) . . . . ?
Co3 N21D C25D C12D -16.6(9) . . . . ?
N22D N21D C25D C24D 0.0 . . . . ?
Co3 N21D C25D C24D 164.3(6) . . . . ?
N21D N22D C31D C32D -100.7(12) . . . . ?
C23D N22D C31D C32D 82.4(14) . . . . ?
N22D C31D C32D C33D 172.6(8) . . . . ?
N22D C31D C32D C37D -6.2(16) . . . . ?
C37D C32D C33D C34D 0.0 . . . . ?
C31D C32D C33D C34D -178.9(10) . . . . ?
C32D C33D C34D C35D 0.0 . . . . ?
C32D C33D C34D C38D 172.0(9) . . . . ?
C33D C34D C35D C36D 0.0 . . . . ?
C38D C34D C35D C36D -171.0(10) . . . . ?
C34D C35D C36D C37D 0.0 . . . . ?
C35D C36D C37D C32D 0.0 . . . . ?
C33D C32D C37D C36D 0.0 . . . . ?
C31D C32D C37D C36D 178.8(11) . . . . ?
C33D C34D C38D N42D 163.1(9) . . . . ?
C35D C34D C38D N42D -25.4(15) . . . . ?
C34D C38D N42D N41D -79.0(13) . . . . ?
C34D C38D N42D C43D 95.5(12) . . . . ?
C45D N41D N42D C38D 175.5(12) . . . . ?
Co2 N41D N42D C38D -5.5(14) 2_556 . . . ?
C45D N41D N42D C43D 0.0 . . . . ?
Co2 N41D N42D C43D 179.0(9) 2_556 . . . ?
C38D N42D C43D C44D -175.3(13) . . . . ?
N41D N42D C43D C44D 0.0 . . . . ?
N42D C43D C44D C45D 0.0 . . . . ?
N42D N41D C45D C52D 176.7(11) . . . . ?
Co2 N41D C45D C52D -2.6(10) 2_556 . . . ?
N42D N41D C45D C44D 0.0 . . . . ?
Co2 N41D C45D C44D -179.3(6) 2_556 . . . ?
C43D C44D C45D C52D -175.9(13) . . . . ?
C43D C44D C45D N41D 0.0 . . . . ?
N41D C45D C52D N51D 3.6(12) . . . . ?
C44D C45D C52D N51D 179.2(8) . . . . ?
N41D C45D C52D C53D -164.2(7) . . . . ?
C44D C45D C52D C53D 11.3(15) . . . . ?
C56D N51D C52D C45D -167.8(12) . . . . ?
Co2 N51D C52D C45D -2.6(10) 2_556 . . . ?
C56D N51D C52D C53D 0.0 . . . . ?
Co2 N51D C52D C53D 165.2(7) 2_556 . . . ?
C45D C52D C53D C54D 167.7(12) . . . . ?
N51D C52D C53D C54D 0.0 . . . . ?
C52D C53D C54D C55D 0.0 . . . . ?
C53D C54D C55D C56D 0.0 . . . . ?
C54D C55D C56D N51D 0.0 . . . . ?
C52D N51D C56D C55D 0.0 . . . . ?
Co2 N51D C56D C55D -162.7(8) 2_556 . . . ?
N21E Co3 N11E C12E -4.6(4) . . . . ?
N21D Co3 N11E C12E -106.0(4) . . . . ?
N41C Co3 N11E C12E 74(2) . . . . ?
N11D Co3 N11E C12E 178.2(4) . . . . ?
N51C Co3 N11E C12E 86.1(4) . . . . ?
N21E Co3 N11E C16E 172.1(5) . . . . ?
N21D Co3 N11E C16E 70.7(5) . . . . ?
N41C Co3 N11E C16E -109(2) . . . . ?
N11D Co3 N11E C16E -5.1(5) . . . . ?
N51C Co3 N11E C16E -97.2(5) . . . . ?
C16E N11E C12E C25E -174.9(9) . . . . ?
Co3 N11E C12E C25E 1.9(8) . . . . ?
C16E N11E C12E C13E 0.0 . . . . ?
Co3 N11E C12E C13E 176.9(5) . . . . ?
C25E C12E C13E C14E 174.5(10) . . . . ?
N11E C12E C13E C14E 0.0 . . . . ?
C12E C13E C14E C15E 0.0 . . . . ?
C13E C14E C15E C16E 0.0 . . . . ?
C14E C15E C16E N11E 0.0 . . . . ?
C12E N11E C16E C15E 0.0 . . . . ?
Co3 N11E C16E C15E -176.5(6) . . . . ?
N21D Co3 N21E N22E -101.6(8) . . . . ?
N41C Co3 N21E N22E 1.0(8) . . . . ?
N11E Co3 N21E N22E 171.3(8) . . . . ?
N11D Co3 N21E N22E -170(2) . . . . ?
N51C Co3 N21E N22E 77.7(8) . . . . ?
N21D Co3 N21E C25E 93.6(5) . . . . ?
N41C Co3 N21E C25E -163.8(5) . . . . ?
N11E Co3 N21E C25E 6.4(5) . . . . ?
N11D Co3 N21E C25E 25(2) . . . . ?
N51C Co3 N21E C25E -87.1(5) . . . . ?
C25E N21E N22E C31E -176.7(11) . . . . ?
Co3 N21E N22E C31E 18.0(13) . . . . ?
C25E N21E N22E C23E 0.0 . . . . ?
Co3 N21E N22E C23E -165.4(9) . . . . ?
C31E N22E C23E C24E 176.7(11) . . . . ?
N21E N22E C23E C24E 0.0 . . . . ?
N22E C23E C24E C25E 0.0 . . . . ?
C13E C12E C25E N21E -170.8(5) . . . . ?
N11E C12E C25E N21E 3.9(10) . . . . ?
C13E C12E C25E C24E 12.9(13) . . . . ?
N11E C12E C25E C24E -172.3(7) . . . . ?
N22E N21E C25E C12E -177.2(10) . . . . ?
Co3 N21E C25E C12E -7.9(8) . . . . ?
N22E N21E C25E C24E 0.0 . . . . ?
Co3 N21E C25E C24E 169.3(6) . . . . ?
C23E C24E C25E C12E 176.5(12) . . . . ?
C23E C24E C25E N21E 0.0 . . . . ?
C23E N22E C31E C33E 96.8(13) . . . . ?
N21E N22E C31E C33E -87.1(14) . . . . ?
C33E C32E C33E C34E -2.0(9) 2_556 . . . ?
C33E C32E C33E C31E 176.6(15) 2_556 . . . ?
N22E C31E C33E C32E 165.5(10) . . . . ?
N22E C31E C33E C34E -16.0(19) . . . . ?
C32E C33E C34E C35E 4.0(17) . . . . ?
C31E C33E C34E C35E -174.7(11) . . . . ?
C33E C34E C35E C34E -2.1(9) . . . 2_556 ?
N21H Co4 N11F C12F 67.5(18) . . . . ?
N11G Co4 N11F C12F -176.1(5) . . . . ?
N21F Co4 N11F C12F 1.1(4) . . . . ?
N11H Co4 N11F C12F 92.0(4) . . . . ?
N21G Co4 N11F C12F -96.6(5) . . . . ?
N21H Co4 N11F C16F -114.1(16) . . . . ?
N11G Co4 N11F C16F 2.2(5) . . . . ?
N21F Co4 N11F C16F 179.4(5) . . . . ?
N11H Co4 N11F C16F -89.6(5) . . . . ?
N21G Co4 N11F C16F 81.7(5) . . . . ?
C16F N11F C12F C13F 0.0 . . . . ?
Co4 N11F C12F C13F 178.4(6) . . . . ?
C16F N11F C12F C25F 179.1(8) . . . . ?
Co4 N11F C12F C25F -2.6(7) . . . . ?
N11F C12F C13F C14F 0.0 . . . . ?
C25F C12F C13F C14F -178.9(9) . . . . ?
C12F C13F C14F C15F 0.0 . . . . ?
C13F C14F C15F C16F 0.0 . . . . ?
C14F C15F C16F N11F 0.0 . . . . ?
C12F N11F C16F C15F 0.0 . . . . ?
Co4 N11F C16F C15F -178.3(6) . . . . ?
N21H Co4 N21F N22F 14.9(8) . . . . ?
N11G Co4 N21F N22F -161.9(19) . . . . ?
N11F Co4 N21F N22F -177.8(8) . . . . ?
N11H Co4 N21F N22F 93.5(8) . . . . ?
N21G Co4 N21F N22F -90.5(8) . . . . ?
N21H Co4 N21F C25F -166.7(5) . . . . ?
N11G Co4 N21F C25F 16(2) . . . . ?
N11F Co4 N21F C25F 0.6(4) . . . . ?
N11H Co4 N21F C25F -88.1(5) . . . . ?
N21G Co4 N21F C25F 87.9(5) . . . . ?
C25F N21F N22F C23F 0.0 . . . . ?
Co4 N21F N22F C23F 178.4(8) . . . . ?
C25F N21F N22F C31F 174.6(10) . . . . ?
Co4 N21F N22F C31F -7.0(12) . . . . ?
N21F N22F C23F C24F 0.0 . . . . ?
C31F N22F C23F C24F -173.6(11) . . . . ?
N22F C23F C24F C25F 0.0 . . . . ?
N11F C12F C25F C24F 179.0(6) . . . . ?
C13F C12F C25F C24F -2.1(13) . . . . ?
N11F C12F C25F N21F 3.3(9) . . . . ?
C13F C12F C25F N21F -177.8(5) . . . . ?
C23F C24F C25F C12F -176.2(11) . . . . ?
C23F C24F C25F N21F 0.0 . . . . ?
N22F N21F C25F C12F 176.6(10) . . . . ?
Co4 N21F C25F C12F -2.3(8) . . . . ?
N22F N21F C25F C24F 0.0 . . . . ?
Co4 N21F C25F C24F -178.9(6) . . . . ?
C23F N22F C31F C32F -14.3(14) . . . . ?
N21F N22F C31F C32F 172.7(7) . . . . ?
N22F C31F C32F C33F -86.6(10) . . . . ?
N22F C31F C32F C37F 102.8(9) . . . . ?
C37F C32F C33F C34F 0.0 . . . . ?
C31F C32F C33F C34F -171.0(9) . . . . ?
C32F C33F C34F C35F 0.0 . . . . ?
C32F C33F C34F C38F 175.8(11) . . . . ?
C33F C34F C35F C36F 0.0 . . . . ?
C38F C34F C35F C36F -176.0(10) . . . . ?
C34F C35F C36F C37F 0.0 . . . . ?
C35F C36F C37F C32F 0.0 . . . . ?
C33F C32F C37F C36F 0.0 . . . . ?
C31F C32F C37F C36F 170.3(9) . . . . ?
C33F C34F C38F N42F 21.5(17) . . . . ?
C35F C34F C38F N42F -162.6(9) . . . . ?
N51G Co5 N41F C45F 172.7(5) . . . . ?
N51I Co5 N41F C45F 8(3) 2_556 . . . ?
N51F Co5 N41F C45F -3.7(5) . . . . ?
N41I Co5 N41F C45F -90.7(5) 2_556 . . . ?
N41G Co5 N41F C45F 95.9(5) . . . . ?
N51G Co5 N41F N42F -5.4(8) . . . . ?
N51I Co5 N41F N42F -170(3) 2_556 . . . ?
N51F Co5 N41F N42F 178.3(8) . . . . ?
N41I Co5 N41F N42F 91.3(7) 2_556 . . . ?
N41G Co5 N41F N42F -82.1(7) . . . . ?
C45F N41F N42F C43F 0.0 . . . . ?
Co5 N41F N42F C43F 178.1(8) . . . . ?
C45F N41F N42F C38F -180.0(11) . . . . ?
Co5 N41F N42F C38F -1.9(12) . . . . ?
C34F C38F N42F N41F 100.4(13) . . . . ?
C34F C38F N42F C43F -79.6(15) . . . . ?
N41F N42F C43F C44F 0.0 . . . . ?
C38F N42F C43F C44F 180.0(12) . . . . ?
N42F C43F C44F C45F 0.0 . . . . ?
C43F C44F C45F C52F -176.4(11) . . . . ?
C43F C44F C45F N41F 0.0 . . . . ?
N42F N41F C45F C52F 177.0(9) . . . . ?
Co5 N41F C45F C52F -1.6(9) . . . . ?
N42F N41F C45F C44F 0.0 . . . . ?
Co5 N41F C45F C44F -178.6(6) . . . . ?
N51G Co5 N51F C52F -47(5) . . . . ?
N41F Co5 N51F C52F 8.6(5) . . . . ?
N51I Co5 N51F C52F -169.7(5) 2_556 . . . ?
N41I Co5 N51F C52F 112.3(5) 2_556 . . . ?
N41G Co5 N51F C52F -78.9(5) . . . . ?
N51G Co5 N51F C56F 127(5) . . . . ?
N41F Co5 N51F C56F -176.8(5) . . . . ?
N51I Co5 N51F C56F 4.9(6) 2_556 . . . ?
N41I Co5 N51F C56F -73.1(5) 2_556 . . . ?
N41G Co5 N51F C56F 95.7(5) . . . . ?
C44F C45F C52F N51F -175.2(7) . . . . ?
N41F C45F C52F N51F 8.7(10) . . . . ?
C44F C45F C52F C53F -2.5(13) . . . . ?
N41F C45F C52F C53F -178.6(5) . . . . ?
C56F N51F C52F C45F 173.2(8) . . . . ?
Co5 N51F C52F C45F -12.1(8) . . . . ?
C56F N51F C52F C53F 0.0 . . . . ?
Co5 N51F C52F C53F 174.7(5) . . . . ?
C45F C52F C53F C54F -172.2(10) . . . . ?
N51F C52F C53F C54F 0.0 . . . . ?
C52F C53F C54F C55F 0.0 . . . . ?
C53F C54F C55F C56F 0.0 . . . . ?
C54F C55F C56F N51F 0.0 . . . . ?
C52F N51F C56F C55F 0.0 . . . . ?
Co5 N51F C56F C55F -174.5(6) . . . . ?
N21H Co4 N11G C12G -112.1(5) . . . . ?
N21F Co4 N11G C12G 65(2) . . . . ?
N11F Co4 N11G C12G 80.2(4) . . . . ?
N11H Co4 N11G C12G 169.2(5) . . . . ?
N21G Co4 N11G C12G -8.3(4) . . . . ?
N21H Co4 N11G C16G 72.3(6) . . . . ?
N21F Co4 N11G C16G -111(2) . . . . ?
N11F Co4 N11G C16G -95.4(6) . . . . ?
N11H Co4 N11G C16G -6.4(6) . . . . ?
N21G Co4 N11G C16G 176.2(6) . . . . ?
C16G N11G C12G C13G 0.0 . . . . ?
Co4 N11G C12G C13G -176.0(6) . . . . ?
C16G N11G C12G C25G 179.1(9) . . . . ?
Co4 N11G C12G C25G 3.1(8) . . . . ?
N11G C12G C13G C14G 0.0 . . . . ?
C25G C12G C13G C14G -179.1(9) . . . . ?
C12G C13G C14G C15G 0.0 . . . . ?
C13G C14G C15G C16G 0.0 . . . . ?
C14G C15G C16G N11G 0.0 . . . . ?
C12G N11G C16G C15G 0.0 . . . . ?
Co4 N11G C16G C15G 175.2(7) . . . . ?
N21H Co4 N21G N22G -84.6(9) . . . . ?
N11G Co4 N21G N22G -175.1(9) . . . . ?
N21F Co4 N21G N22G 14.7(9) . . . . ?
N11F Co4 N21G N22G 91.6(9) . . . . ?
N11H Co4 N21G N22G 168(2) . . . . ?
N21H Co4 N21G C25G 103.0(5) . . . . ?
N11G Co4 N21G C25G 12.5(5) . . . . ?
N21F Co4 N21G C25G -157.8(5) . . . . ?
N11F Co4 N21G C25G -80.9(5) . . . . ?
N11H Co4 N21G C25G -4(3) . . . . ?
C25G N21G N22G C31G 175.3(11) . . . . ?
Co4 N21G N22G C31G 2.7(13) . . . . ?
C25G N21G N22G C23G 0.0 . . . . ?
Co4 N21G N22G C23G -172.6(9) . . . . ?
C31G N22G C23G C24G -174.6(12) . . . . ?
N21G N22G C23G C24G 0.0 . . . . ?
N22G C23G C24G C25G 0.0 . . . . ?
N22G N21G C25G C24G 0.0 . . . . ?
Co4 N21G C25G C24G 174.9(6) . . . . ?
N22G N21G C25G C12G 170.7(10) . . . . ?
Co4 N21G C25G C12G -14.4(8) . . . . ?
C23G C24G C25G N21G 0.0 . . . . ?
C23G C24G C25G C12G -167.6(13) . . . . ?
N11G C12G C25G N21G 7.9(10) . . . . ?
C13G C12G C25G N21G -173.0(5) . . . . ?
N11G C12G C25G C24G 175.0(7) . . . . ?
C13G C12G C25G C24G -5.9(14) . . . . ?
N21G N22G C31G C32G -94.7(11) . . . . ?
C23G N22G C31G C32G 79.4(13) . . . . ?
N22G C31G C32G C33G -169.1(8) . . . . ?
N22G C31G C32G C37G 10.6(14) . . . . ?
C37G C32G C33G C34G 0.0 . . . . ?
C31G C32G C33G C34G 179.7(10) . . . . ?
C32G C33G C34G C35G 0.0 . . . . ?
C32G C33G C34G C38G -173.4(10) . . . . ?
C33G C34G C35G C36G 0.0 . . . . ?
C38G C34G C35G C36G 173.7(10) . . . . ?
C34G C35G C36G C37G 0.0 . . . . ?
C35G C36G C37G C32G 0.0 . . . . ?
C33G C32G C37G C36G 0.0 . . . . ?
C31G C32G C37G C36G -179.7(10) . . . . ?
C33G C34G C38G N42G -69.9(12) . . . . ?
C35G C34G C38G N42G 116.5(9) . . . . ?
N51G Co5 N41G C45G 7.2(5) . . . . ?
N41F Co5 N41G C45G 110.9(5) . . . . ?
N51I Co5 N41G C45G -77.7(5) 2_556 . . . ?
N51F Co5 N41G C45G -175.1(5) . . . . ?
N41I Co5 N41G C45G -43.5(17) 2_556 . . . ?
N51G Co5 N41G N42G 174.2(9) . . . . ?
N41F Co5 N41G N42G -82.1(8) . . . . ?
N51I Co5 N41G N42G 89.3(8) 2_556 . . . ?
N51F Co5 N41G N42G -8.1(9) . . . . ?
N41I Co5 N41G N42G 123.5(15) 2_556 . . . ?
C45G N41G N42G C43G 0.0 . . . . ?
Co5 N41G N42G C43G -167.2(9) . . . . ?
C45G N41G N42G C38G 176.7(10) . . . . ?
Co5 N41G N42G C38G 9.5(13) . . . . ?
C34G C38G N42G N41G 121.8(10) . . . . ?
C34G C38G N42G C43G -62.5(15) . . . . ?
N41G N42G C43G C44G 0.0 . . . . ?
C38G N42G C43G C44G -176.0(13) . . . . ?
N42G C43G C44G C45G 0.0 . . . . ?
N42G N41G C45G C52G -179.7(10) . . . . ?
Co5 N41G C45G C52G -8.3(9) . . . . ?
N42G N41G C45G C44G 0.0 . . . . ?
Co5 N41G C45G C44G 171.4(6) . . . . ?
C43G C44G C45G C52G 179.6(11) . . . . ?
C43G C44G C45G N41G 0.0 . . . . ?
N41F Co5 N51G C52G -93.1(5) . . . . ?
N51I Co5 N51G C52G 84.7(5) 2_556 . . . ?
N51F Co5 N51G C52G -38(5) . . . . ?
N41I Co5 N51G C52G 162.3(5) 2_556 . . . ?
N41G Co5 N51G C52G -6.1(5) . . . . ?
N41F Co5 N51G C56G 93.1(5) . . . . ?
N51I Co5 N51G C56G -89.1(5) 2_556 . . . ?
N51F Co5 N51G C56G 148(5) . . . . ?
N41I Co5 N51G C56G -11.5(5) 2_556 . . . ?
N41G Co5 N51G C56G -179.9(5) . . . . ?
N41G C45G C52G N51G 3.4(10) . . . . ?
C44G C45G C52G N51G -176.2(7) . . . . ?
N41G C45G C52G C53G -179.0(5) . . . . ?
C44G C45G C52G C53G 1.4(13) . . . . ?
C56G N51G C52G C45G 177.7(9) . . . . ?
Co5 N51G C52G C45G 3.6(8) . . . . ?
C56G N51G C52G C53G 0.0 . . . . ?
Co5 N51G C52G C53G -174.1(5) . . . . ?
C45G C52G C53G C54G -177.5(9) . . . . ?
N51G C52G C53G C54G 0.0 . . . . ?
C52G C53G C54G C55G 0.0 . . . . ?
C53G C54G C55G C56G 0.0 . . . . ?
C54G C55G C56G N51G 0.0 . . . . ?
C52G N51G C56G C55G 0.0 . . . . ?
Co5 N51G C56G C55G 173.6(6) . . . . ?
N21H Co4 N11H C12H 2.6(5) . . . . ?
N11G Co4 N11H C12H 95.3(5) . . . . ?
N21F Co4 N11H C12H -94.5(5) . . . . ?
N11F Co4 N11H C12H -171.6(5) . . . . ?
N21G Co4 N11H C12H 112(2) . . . . ?
N21H Co4 N11H C16H 179.6(6) . . . . ?
N11G Co4 N11H C16H -87.7(5) . . . . ?
N21F Co4 N11H C16H 82.5(5) . . . . ?
N11F Co4 N11H C16H 5.4(6) . . . . ?
N21G Co4 N11H C16H -71(3) . . . . ?
C16H N11H C12H C13H 0.0 . . . . ?
Co4 N11H C12H C13H 177.1(6) . . . . ?
C16H N11H C12H C25H 177.9(9) . . . . ?
Co4 N11H C12H C25H -4.9(8) . . . . ?
N11H C12H C13H C14H 0.0 . . . . ?
C25H C12H C13H C14H -177.7(10) . . . . ?
C12H C13H C14H C15H 0.0 . . . . ?
C13H C14H C15H C16H 0.0 . . . . ?
C14H C15H C16H N11H 0.0 . . . . ?
C12H N11H C16H C15H 0.0 . . . . ?
Co4 N11H C16H C15H -176.8(6) . . . . ?
N11G Co4 N21H C25H -91.1(6) . . . . ?
N21F Co4 N21H C25H 89.4(5) . . . . ?
N11F Co4 N21H C25H 25.2(19) . . . . ?
N11H Co4 N21H C25H 0.2(5) . . . . ?
N21G Co4 N21H C25H -171.1(5) . . . . ?
N11G Co4 N21H N22H 96.0(8) . . . . ?
N21F Co4 N21H N22H -83.5(8) . . . . ?
N11F Co4 N21H N22H -147.7(15) . . . . ?
N11H Co4 N21H N22H -172.7(9) . . . . ?
N21G Co4 N21H N22H 16.0(9) . . . . ?
C25H N21H N22H C23H 0.0 . . . . ?
Co4 N21H N22H C23H 173.1(9) . . . . ?
C25H N21H N22H C31H 172.9(11) . . . . ?
Co4 N21H N22H C31H -14.0(13) . . . . ?
N21H N22H C23H C24H 0.0 . . . . ?
C31H N22H C23H C24H -171.5(13) . . . . ?
N22H C23H C24H C25H 0.0 . . . . ?
C23H C24H C25H N21H 0.0 . . . . ?
C23H C24H C25H C12H -170.1(13) . . . . ?
N22H N21H C25H C24H 0.0 . . . . ?
Co4 N21H C25H C24H -175.0(7) . . . . ?
N22H N21H C25H C12H 172.1(10) . . . . ?
Co4 N21H C25H C12H -2.9(9) . . . . ?
C13H C12H C25H C24H -7.5(14) . . . . ?
N11H C12H C25H C24H 174.7(7) . . . . ?
C13H C12H C25H N21H -177.0(6) . . . . ?
N11H C12H C25H N21H 5.2(10) . . . . ?
C23H N22H C31H C32H 94.7(13) . . . . ?
N21H N22H C31H C32H -76.1(12) . . . . ?
N22H C31H C32H C33H 167.6(8) . . . . ?
N22H C31H C32H C37H -10.5(15) . . . . ?
C37H C32H C33H C34H 0.0 . . . . ?
C31H C32H C33H C34H -178.3(10) . . . . ?
C32H C33H C34H C35H 0.0 . . . . ?
C32H C33H C34H C38H 175.2(9) . . . . ?
C33H C34H C35H C36H 0.0 . . . . ?
C38H C34H C35H C36H -174.8(10) . . . . ?
C34H C35H C36H C37H 0.0 . . . . ?
C35H C36H C37H C32H 0.0 . . . . ?
C33H C32H C37H C36H 0.0 . . . . ?
C31H C32H C37H C36H 178.1(11) . . . . ?
C33H C34H C38H N42H 160.0(8) . . . . ?
C35H C34H C38H N42H -25.0(14) . . . . ?
N11J Co6 N41H N42H 83.6(8) . . . . ?
N21J Co6 N41H N42H 7.6(8) . . . . ?
N21I Co6 N41H N42H -93.5(8) . . . . ?
N11I Co6 N41H N42H -162(2) . . . . ?
N51H Co6 N41H N42H 178.1(8) . . . . ?
N11J Co6 N41H C45H -87.3(5) . . . . ?
N21J Co6 N41H C45H -163.3(5) . . . . ?
N21I Co6 N41H C45H 95.6(5) . . . . ?
N11I Co6 N41H C45H 27(3) . . . . ?
N51H Co6 N41H C45H 7.3(5) . . . . ?
C34H C38H N42H C43H 93.3(12) . . . . ?
C34H C38H N42H N41H -80.5(13) . . . . ?
C45H N41H N42H C38H 174.7(12) . . . . ?
Co6 N41H N42H C38H 3.6(13) . . . . ?
C45H N41H N42H C43H 0.0 . . . . ?
Co6 N41H N42H C43H -171.1(8) . . . . ?
C38H N42H C43H C44H -174.7(12) . . . . ?
N41H N42H C43H C44H 0.0 . . . . ?
N42H C43H C44H C45H 0.0 . . . . ?
C43H C44H C45H N41H 0.0 . . . . ?
C43H C44H C45H C52H -178.7(11) . . . . ?
N42H N41H C45H C44H 0.0 . . . . ?
Co6 N41H C45H C44H 173.7(6) . . . . ?
N42H N41H C45H C52H 178.9(10) . . . . ?
Co6 N41H C45H C52H -7.4(9) . . . . ?
N11J Co6 N51H C52H 81.9(5) . . . . ?
N21J Co6 N51H C52H 91(2) . . . . ?
N21I Co6 N51H C52H -107.9(5) . . . . ?
N11I Co6 N51H C52H 175.9(5) . . . . ?
N41H Co6 N51H C52H -6.8(5) . . . . ?
N11J Co6 N51H C56H -95.1(5) . . . . ?
N21J Co6 N51H C56H -86(3) . . . . ?
N21I Co6 N51H C56H 75.1(5) . . . . ?
N11I Co6 N51H C56H -1.1(5) . . . . ?
N41H Co6 N51H C56H 176.2(5) . . . . ?
C56H N51H C52H C53H 0.0 . . . . ?
Co6 N51H C52H C53H -177.1(6) . . . . ?
C56H N51H C52H C45H -177.9(8) . . . . ?
Co6 N51H C52H C45H 5.0(7) . . . . ?
C44H C45H C52H N51H -179.8(6) . . . . ?
N41H C45H C52H N51H 1.7(10) . . . . ?
C44H C45H C52H C53H 2.5(13) . . . . ?
N41H C45H C52H C53H -176.1(6) . . . . ?
N51H C52H C53H C54H 0.0 . . . . ?
C45H C52H C53H C54H 177.6(9) . . . . ?
C52H C53H C54H C55H 0.0 . . . . ?
C53H C54H C55H C56H 0.0 . . . . ?
C54H C55H C56H N51H 0.0 . . . . ?
C52H N51H C56H C55H 0.0 . . . . ?
Co6 N51H C56H C55H 176.9(6) . . . . ?
N11J Co6 N11I C12I 179.5(4) . . . . ?
N21J Co6 N11I C12I -104.4(4) . . . . ?
N21I Co6 N11I C12I -4.7(4) . . . . ?
N41H Co6 N11I C12I 65(3) . . . . ?
N51H Co6 N11I C12I 84.9(4) . . . . ?
N11J Co6 N11I C16I -0.7(6) . . . . ?
N21J Co6 N11I C16I 75.3(5) . . . . ?
N21I Co6 N11I C16I 175.0(6) . . . . ?
N41H Co6 N11I C16I -115(3) . . . . ?
N51H Co6 N11I C16I -95.4(5) . . . . ?
C16I N11I C12I C25I -179.3(9) . . . . ?
Co6 N11I C12I C25I 0.5(8) . . . . ?
C16I N11I C12I C13I 0.0 . . . . ?
Co6 N11I C12I C13I 179.8(5) . . . . ?
C25I C12I C13I C14I 179.2(9) . . . . ?
N11I C12I C13I C14I 0.0 . . . . ?
C12I C13I C14I C15I 0.0 . . . . ?
C13I C14I C15I C16I 0.0 . . . . ?
C14I C15I C16I N11I 0.0 . . . . ?
C12I N11I C16I C15I 0.0 . . . . ?
Co6 N11I C16I C15I -179.8(6) . . . . ?
N11J Co6 N21I N22I -153.6(16) . . . . ?
N21J Co6 N21I N22I -94.2(8) . . . . ?
N11I Co6 N21I N22I -176.5(8) . . . . ?
N41H Co6 N21I N22I 11.1(8) . . . . ?
N51H Co6 N21I N22I 88.8(8) . . . . ?
N11J Co6 N21I C25I 31(2) . . . . ?
N21J Co6 N21I C25I 90.6(5) . . . . ?
N11I Co6 N21I C25I 8.2(5) . . . . ?
N41H Co6 N21I C25I -164.2(5) . . . . ?
N51H Co6 N21I C25I -86.5(5) . . . . ?
C25I N21I N22I C31I 168.6(11) . . . . ?
Co6 N21I N22I C31I -6.9(12) . . . . ?
C25I N21I N22I C23I 0.0 . . . . ?
Co6 N21I N22I C23I -175.5(8) . . . . ?
C31I N22I C23I C24I -167.0(12) . . . . ?
N21I N22I C23I C24I 0.0 . . . . ?
N22I C23I C24I C25I 0.0 . . . . ?
C13I C12I C25I C24I -2.7(14) . . . . ?
N11I C12I C25I C24I 176.6(7) . . . . ?
C13I C12I C25I N21I -172.6(5) . . . . ?
N11I C12I C25I N21I 6.7(10) . . . . ?
C23I C24I C25I C12I -170.4(12) . . . . ?
C23I C24I C25I N21I 0.0 . . . . ?
N22I N21I C25I C12I 172.7(9) . . . . ?
Co6 N21I C25I C12I -10.7(8) . . . . ?
N22I N21I C25I C24I 0.0 . . . . ?
Co6 N21I C25I C24I 176.6(6) . . . . ?
N21I N22I C31I C32I -89.3(12) . . . . ?
C23I N22I C31I C32I 76.4(14) . . . . ?
N22I C31I C32I C33I -6.5(16) . . . . ?
N22I C31I C32I C37I 166.7(9) . . . . ?
C37I C32I C33I C34I 0.0 . . . . ?
C31I C32I C33I C34I 172.8(11) . . . . ?
C32I C33I C34I C35I 0.0 . . . . ?
C32I C33I C34I C38I -174.9(10) . . . . ?
C33I C34I C35I C36I 0.0 . . . . ?
C38I C34I C35I C36I 174.3(11) . . . . ?
C34I C35I C36I C37I 0.0 . . . . ?
C35I C36I C37I C32I 0.0 . . . . ?
C33I C32I C37I C36I 0.0 . . . . ?
C31I C32I C37I C36I -173.6(9) . . . . ?
C35I C34I C38I N42I 14.4(16) . . . . ?
C33I C34I C38I N42I -171.1(9) . . . . ?
C45I N41I N42I C43I 0.0 . . . . ?
Co5 N41I N42I C43I -173.9(9) 2_556 . . . ?
C45I N41I N42I C38I -169.1(11) . . . . ?
Co5 N41I N42I C38I 17.0(14) 2_556 . . . ?
C34I C38I N42I N41I 73.4(14) . . . . ?
C34I C38I N42I C43I -93.0(13) . . . . ?
N41I N42I C43I C44I 0.0 . . . . ?
C38I N42I C43I C44I 167.7(13) . . . . ?
N42I C43I C44I C45I 0.0 . . . . ?
C43I C44I C45I C52I -178.1(13) . . . . ?
C43I C44I C45I N41I 0.0 . . . . ?
N42I N41I C45I C52I 178.4(11) . . . . ?
Co5 N41I C45I C52I -5.7(10) 2_556 . . . ?
N42I N41I C45I C44I 0.0 . . . . ?
Co5 N41I C45I C44I 175.9(7) 2_556 . . . ?
C44I C45I C52I C53I 1.3(14) . . . . ?
N41I C45I C52I C53I -176.7(6) . . . . ?
C44I C45I C52I N51I -179.6(7) . . . . ?
N41I C45I C52I N51I 2.4(12) . . . . ?
C56I N51I C52I C45I -179.1(10) . . . . ?
Co5 N51I C52I C45I 2.2(9) 2_556 . . . ?
C56I N51I C52I C53I 0.0 . . . . ?
Co5 N51I C52I C53I -178.7(6) 2_556 . . . ?
C45I C52I C53I C54I 179.1(10) . . . . ?
N51I C52I C53I C54I 0.0 . . . . ?
C52I C53I C54I C55I 0.0 . . . . ?
C53I C54I C55I C56I 0.0 . . . . ?
C54I C55I C56I N51I 0.0 . . . . ?
C52I N51I C56I C55I 0.0 . . . . ?
Co5 N51I C56I C55I 178.5(7) 2_556 . . . ?
N21J Co6 N11J C12J -7.7(4) . . . . ?
N21I Co6 N11J C12J 54(2) . . . . ?
N11I Co6 N11J C12J 75.8(4) . . . . ?
N41H Co6 N11J C12J -111.4(5) . . . . ?
N51H Co6 N11J C12J 170.9(5) . . . . ?
N21J Co6 N11J C16J 172.4(5) . . . . ?
N21I Co6 N11J C16J -126.3(18) . . . . ?
N11I Co6 N11J C16J -104.1(5) . . . . ?
N41H Co6 N11J C16J 68.7(5) . . . . ?
N51H Co6 N11J C16J -9.0(6) . . . . ?
C16J N11J C12J C25J -176.1(9) . . . . ?
Co6 N11J C12J C25J 4.0(8) . . . . ?
C16J N11J C12J C13J 0.0 . . . . ?
Co6 N11J C12J C13J -179.9(5) . . . . ?
C25J C12J C13J C14J 176.0(9) . . . . ?
N11J C12J C13J C14J 0.0 . . . . ?
C12J C13J C14J C15J 0.0 . . . . ?
C13J C14J C15J C16J 0.0 . . . . ?
C14J C15J C16J N11J 0.0 . . . . ?
C12J N11J C16J C15J 0.0 . . . . ?
Co6 N11J C16J C15J 179.8(6) . . . . ?
N11J Co6 N21J N22J 176.3(8) . . . . ?
N21I Co6 N21J N22J 6.0(8) . . . . ?
N11I Co6 N21J N22J 81.2(7) . . . . ?
N41H Co6 N21J N22J -97.4(7) . . . . ?
N51H Co6 N21J N22J 167(2) . . . . ?
N11J Co6 N21J C25J 10.2(5) . . . . ?
N21I Co6 N21J C25J -160.1(5) . . . . ?
N11I Co6 N21J C25J -84.9(5) . . . . ?
N41H Co6 N21J C25J 96.6(5) . . . . ?
N51H Co6 N21J C25J 1(3) . . . . ?
C25J N21J N22J C23J 0.0 . . . . ?
Co6 N21J N22J C23J -166.6(8) . . . . ?
C25J N21J N22J C31J -173.1(11) . . . . ?
Co6 N21J N22J C31J 20.4(13) . . . . ?
N21J N22J C23J C24J 0.0 . . . . ?
C31J N22J C23J C24J 173.6(11) . . . . ?
N22J C23J C24J C25J 0.0 . . . . ?
N11J C12J C25J C24J -177.4(7) . . . . ?
C13J C12J C25J C24J 6.5(13) . . . . ?
N11J C12J C25J N21J 5.1(10) . . . . ?
C13J C12J C25J N21J -170.9(5) . . . . ?
C23J C24J C25J C12J -177.6(12) . . . . ?
C23J C24J C25J N21J 0.0 . . . . ?
N22J N21J C25J C12J 178.2(9) . . . . ?
Co6 N21J C25J C12J -11.7(8) . . . . ?
N22J N21J C25J C24J 0.0 . . . . ?
Co6 N21J C25J C24J 170.2(6) . . . . ?
N21J N22J C31J C32J -92.1(13) . . . . ?
C23J N22J C31J C32J 95.7(12) . . . . ?
N22J C31J C32J C34J -18(2) . . . . ?
N22J C31J C32J C33J 168.4(9) . . . . ?
C34J C32J C33J C32J 0.8(9) . . . 2_556 ?
C31J C32J C33J C32J 175.2(14) . . . 2_556 ?
C33J C32J C34J C35J -1.7(19) . . . . ?
C31J C32J C34J C35J -175.1(12) . . . . ?
C32J C34J C35J C34J 0.9(10) . . . 2_556 ?
O103 Cl10 O102 O105 -70.9(18) . . . . ?
O104 Cl10 O102 O105 60(2) . . . . ?
O101 Cl10 O102 O105 -179.3(14) . . . . ?
O103 Cl10 O105 O102 124.0(16) . . . . ?
O104 Cl10 O105 O102 -135.4(19) . . . . ?
O101 Cl10 O105 O102 3(6) . . . . ?
O113 Cl11 O111 O115 -95.4(16) . . . . ?
O112 Cl11 O111 O115 150.6(13) . . . . ?
O114 Cl11 O111 O115 39(2) . . . . ?
O113 Cl11 O115 O111 115.6(14) . . . . ?
O112 Cl11 O115 O111 -55(2) . . . . ?
O114 Cl11 O115 O111 -156.9(13) . . . . ?
